data_7124306
loop_
_publ_author_name
'P\"utt, Ricarda'
'Qiu, Xinkai'
'Koz\/lowski, Piotr'
'Gildenast, Hans'
'Linnenberg, Oliver'
'Zahn, Stefan'
'Chiechi, Ryan'
'Monakhov, Kirill'

_publ_section_title
;
 Self-assembled monolayers of polyoxovanadates with phthalocyaninato
 lanthanide moieties on gold surfaces
;
_journal_name_full 'Chemical Communications'
_journal_paper_doi 10.1039/C9CC06852J
_journal_year 2019
_chemical_formula_moiety '2 (C32 H16 N8 O32 V12 Yb Cl), 8(C16 H36 N), 3(C2 H3 N), 8(C4 H10 O)'
_chemical_formula_sum 'C230 H409 Cl2 N27 O72 V24 Yb2'
_chemical_formula_weight 6343.04
_space_group_crystal_system orthorhombic
_space_group_IT_number 61
_space_group_name_Hall '-P 2ac 2ab'
_space_group_name_H-M_alt 'P b c a'
_symmetry_space_group_name_Hall '-P 2ac 2ab'
_symmetry_space_group_name_H-M 'P b c a'
_atom_sites_solution_hydrogens geom
_audit_creation_method SHELXL-2014/7
_audit_update_record
;
2019-09-02 deposited with the CCDC.    2019-10-14 downloaded from the CCDC.
;
_cell_angle_alpha 90
_cell_angle_beta 90
_cell_angle_gamma 90
_cell_formula_units_Z 4
_cell_length_a 30.109(6)
_cell_length_b 29.594(6)
_cell_length_c 33.020(7)
_cell_measurement_reflns_used 7731
_cell_measurement_temperature 100(2)
_cell_measurement_theta_max 18.36
_cell_measurement_theta_min 1.60
_cell_volume 29422(10)
_computing_cell_refinement 'X-Area Recipe 1.33.0.0 (STOE, 2015)'
_computing_data_collection 'X-Area Pilatus3_SV 1.31.131.0 (STOE, 2017)'
_computing_data_reduction 'X-Area Integrate 1.71.0.0 (STOE, 2016), X-Area LANA 1.71.4.0 (STOE, 2017)'
_computing_structure_refinement 'SHELXL-2014/7 (Sheldrick, 2014)'
_computing_structure_solution 'SHELXT 2018/2 (Sheldrick, 2018)'
_diffrn_ambient_temperature 100(2)
_diffrn_measured_fraction_theta_full 0.999
_diffrn_measured_fraction_theta_max 0.999
_diffrn_measurement_device_type 'STOE STADIVARI'
_diffrn_measurement_method 'rotation method, \w scans'
_diffrn_radiation_type MoK\a
_diffrn_radiation_wavelength 0.71073
_diffrn_reflns_av_R_equivalents 0.1834
_diffrn_reflns_av_unetI/netI 0.0794
_diffrn_reflns_Laue_measured_fraction_full 0.999
_diffrn_reflns_Laue_measured_fraction_max 0.999
_diffrn_reflns_limit_h_max 30
_diffrn_reflns_limit_h_min -32
_diffrn_reflns_limit_k_max 31
_diffrn_reflns_limit_k_min -16
_diffrn_reflns_limit_l_max 34
_diffrn_reflns_limit_l_min -35
_diffrn_reflns_number 255116
_diffrn_reflns_point_group_measured_fraction_full 0.999
_diffrn_reflns_point_group_measured_fraction_max 0.999
_diffrn_reflns_theta_full 22.212
_diffrn_reflns_theta_max 22.212
_diffrn_reflns_theta_min 1.653
_exptl_absorpt_coefficient_mu 1.443
_exptl_absorpt_correction_T_max 0.9860
_exptl_absorpt_correction_T_min 0.6735
_exptl_absorpt_correction_type multi-scan
_exptl_crystal_colour green
_exptl_crystal_density_diffrn 1.432
_exptl_crystal_density_method 'not measured'
_exptl_crystal_description plate
_exptl_crystal_F_000 11771
_exptl_crystal_size_max 0.405
_exptl_crystal_size_mid 0.197
_exptl_crystal_size_min 0.185
_refine_diff_density_max 2.166
_refine_diff_density_min -1.007
_refine_diff_density_rms 0.112
_refine_ls_extinction_method none
_refine_ls_goodness_of_fit_ref 0.744
_refine_ls_hydrogen_treatment constr
_refine_ls_matrix_type full
_refine_ls_number_parameters 1393
_refine_ls_number_reflns 18518
_refine_ls_number_restraints 860
_refine_ls_restrained_S_all 0.732
_refine_ls_R_factor_all 0.1053
_refine_ls_R_factor_gt 0.0671
_refine_ls_shift/su_max 0.002
_refine_ls_shift/su_mean 0.000
_refine_ls_structure_factor_coef Fsqd
_refine_ls_weighting_details 'w=1/[\s^2^(Fo^2^)+(0.1973P)^2^+183.9753P] where P=(Fo^2^+2Fc^2^)/3'
_refine_ls_weighting_scheme calc
_refine_ls_wR_factor_gt 0.1923
_refine_ls_wR_factor_ref 0.2284
_reflns_Friedel_coverage 0.000
_reflns_number_gt 11976
_reflns_number_total 18518
_reflns_threshold_expression 'I > 2\s(I)'
_cod_data_source_file c9cc06852j2.cif
_cod_data_source_block 1
_cod_database_code 7124306
_shelx_shelxl_version_number 2014/7
_shelx_space_group_comment
;
The symmetry employed for this shelxl refinement is uniquely defined
by the following loop, which should always be used as a source of
symmetry information in preference to the above space-group names.
They are only intended as comments.
;
_shelx_estimated_absorpt_t_min 0.594
_shelx_estimated_absorpt_t_max 0.777

loop_
_space_group_symop_operation_xyz
'x, y, z'
'-x+1/2, -y, z+1/2'
'-x, y+1/2, -z+1/2'
'x+1/2, -y+1/2, -z'
'-x, -y, -z'
'x-1/2, y, -z-1/2'
'x, -y-1/2, z-1/2'
'-x-1/2, y-1/2, z'

loop_
_atom_site_label
_atom_site_type_symbol
_atom_site_fract_x
_atom_site_fract_y
_atom_site_fract_z
_atom_site_U_iso_or_equiv
_atom_site_adp_type
_atom_site_occupancy
_atom_site_site_symmetry_order
_atom_site_calc_flag
_atom_site_refinement_flags_posn
_atom_site_refinement_flags_adp
_atom_site_refinement_flags_occupancy
_atom_site_disorder_assembly
_atom_site_disorder_group
Yb01 Yb 0.34441(2) 0.61756(2) 0.26282(2) 0.03731(17) Uani 1 1 d . . . . .
V00A V 0.41018(6) 0.59392(6) 0.34211(6) 0.0428(5) Uani 1 1 d . . . . .
V00B V 0.51661(6) 0.70234(5) 0.20842(6) 0.0442(5) Uani 1 1 d . . . . .
V00C V 0.52914(6) 0.71741(5) 0.29406(6) 0.0487(5) Uani 1 1 d . . . . .
V00D V 0.51203(6) 0.65283(6) 0.35704(6) 0.0482(5) Uani 1 1 d . . . . .
V002 V 0.42360(6) 0.72160(5) 0.24111(6) 0.0409(5) Uani 1 1 d . . . . .
V003 V 0.43048(6) 0.54904(5) 0.19677(6) 0.0389(4) Uani 1 1 d . . . . .
V004 V 0.42755(6) 0.51769(5) 0.29049(6) 0.0405(5) Uani 1 1 d . . . . .
V005 V 0.51654(6) 0.54248(6) 0.32854(6) 0.0445(5) Uani 1 1 d . . . . .
V006 V 0.42048(6) 0.69055(6) 0.33527(6) 0.0440(5) Uani 1 1 d . . . . .
V007 V 0.52214(6) 0.59153(5) 0.18089(6) 0.0423(5) Uani 1 1 d . . . . .
V008 V 0.41590(6) 0.64461(5) 0.18836(6) 0.0390(4) Uani 1 1 d . . . . .
V009 V 0.53695(6) 0.52798(5) 0.24463(6) 0.0425(5) Uani 1 1 d . . . . .
Cl0E Cl 0.48044(9) 0.62124(8) 0.26751(8) 0.0433(6) Uani 1 1 d . . . . .
O00F O 0.3863(2) 0.6738(2) 0.2312(2) 0.0425(18) Uani 1 1 d . . . . .
O0G O 0.4127(2) 0.5239(2) 0.1574(2) 0.0443(18) Uani 1 1 d . . . . .
O00H O 0.5647(2) 0.57098(19) 0.2145(2) 0.0429(18) Uani 1 1 d . . . . .
O0I O 0.5595(2) 0.4815(2) 0.2327(2) 0.050(2) Uani 1 1 d . . . . .
O0J O 0.5300(2) 0.5040(2) 0.3598(2) 0.053(2) Uani 1 1 d . . . . .
O00K O 0.5587(2) 0.7038(2) 0.2478(2) 0.0499(19) Uani 1 1 d . . . . .
O0L O 0.3884(2) 0.6553(2) 0.1484(2) 0.0440(18) Uani 1 1 d . . . . .
O0M O 0.4044(2) 0.7664(2) 0.2212(2) 0.0479(19) Uani 1 1 d . . . . .
O0N O 0.4082(2) 0.7270(2) 0.2932(2) 0.0417(17) Uani 1 1 d . . . . .
O00O O 0.5614(2) 0.5446(2) 0.2924(2) 0.0440(18) Uani 1 1 d . . . . .
O0P O 0.3799(2) 0.5802(2) 0.3794(2) 0.0524(19) Uani 1 1 d . . . . .
O00Q O 0.4841(2) 0.7311(2) 0.2538(2) 0.0405(17) Uani 1 1 d . . . . .
O00R O 0.3897(2) 0.59239(19) 0.2112(2) 0.0405(17) Uani 1 1 d . . . . .
O00S O 0.4098(2) 0.4716(2) 0.3093(2) 0.0497(19) Uani 1 1 d . . . . .
O00T O 0.4179(2) 0.5112(2) 0.2375(2) 0.0418(17) Uani 1 1 d . . . . .
O00U O 0.5383(2) 0.5775(2) 0.1372(2) 0.051(2) Uani 1 1 d . . . . .
O00V O 0.4895(2) 0.5117(2) 0.2815(2) 0.0429(17) Uani 1 1 d . . . . .
O00X O 0.5297(2) 0.7419(2) 0.1780(2) 0.052(2) Uani 1 1 d . . . . .
O00Y O 0.4552(2) 0.69295(19) 0.1947(2) 0.0420(18) Uani 1 1 d . . . . .
O01A O 0.4592(2) 0.60367(18) 0.1725(2) 0.0396(17) Uani 1 1 d . . . . .
O01B O 0.4812(2) 0.7049(2) 0.3315(2) 0.0504(19) Uani 1 1 d . . . . .
O01E O 0.5323(2) 0.6516(2) 0.1830(2) 0.0430(18) Uani 1 1 d . . . . .
O010 O 0.4002(2) 0.7156(2) 0.3736(2) 0.057(2) Uani 1 1 d . . . . .
O011 O 0.3866(2) 0.5631(2) 0.2970(2) 0.0437(17) Uani 1 1 d . . . . .
O012 O 0.5565(2) 0.6760(2) 0.3257(2) 0.0510(19) Uani 1 1 d . . . . .
O013 O 0.3832(2) 0.64509(19) 0.3186(2) 0.0401(17) Uani 1 1 d . . . . .
O014 O 0.4501(2) 0.6374(2) 0.3618(2) 0.0422(17) Uani 1 1 d . . . . .
O015 O 0.4923(2) 0.53771(19) 0.2039(2) 0.0415(17) Uani 1 1 d . . . . .
O016 O 0.5484(2) 0.7653(2) 0.3084(3) 0.060(2) Uani 1 1 d . . . . .
O017 O 0.5239(3) 0.6678(3) 0.4016(2) 0.063(2) Uani 1 1 d . . . . .
O018 O 0.4528(2) 0.5489(2) 0.3385(2) 0.0436(17) Uani 1 1 d . . . . .
O019 O 0.5264(2) 0.5947(2) 0.3557(2) 0.0495(19) Uani 1 1 d . . . . .
N00W N 0.3002(3) 0.6808(3) 0.2782(3) 0.041(2) Uani 1 1 d D . . . .
N00Z N 0.3045(3) 0.5524(2) 0.2437(3) 0.039(2) Uani 1 1 d D . . . .
N01C N 0.2984(3) 0.7180(2) 0.2135(3) 0.043(2) Uani 1 1 d D . . . .
N01D N 0.3038(3) 0.6364(2) 0.2043(3) 0.042(2) Uani 1 1 d D . . . .
N01F N 0.2960(3) 0.5151(3) 0.3079(3) 0.050(2) Uani 1 1 d D . . . .
N01G N 0.2981(3) 0.5968(3) 0.3172(3) 0.045(2) Uani 1 1 d D . . . .
N01I N 0.2858(3) 0.6694(3) 0.3499(3) 0.051(2) Uani 1 1 d D . . . .
N01K N 0.2957(3) 0.5631(2) 0.1711(3) 0.042(2) Uani 1 1 d D . . . .
C01J C 0.3005(3) 0.5157(3) 0.2677(3) 0.045(3) Uani 1 1 d D . . . .
C01N C 0.2999(3) 0.5386(3) 0.2048(3) 0.043(3) Uani 1 1 d D . . . .
C01P C 0.2923(3) 0.6950(4) 0.3168(3) 0.052(3) Uani 1 1 d D . . . .
C01R C 0.2959(3) 0.48946(16) 0.2043(2) 0.049(3) Uani 1 1 d G U . . .
C02F C 0.2978(3) 0.4752(2) 0.2444(2) 0.059(3) Uani 1 1 d G U . . .
C023 C 0.2936(3) 0.4296(2) 0.2536(2) 0.067(3) Uani 1 1 d G U . . .
H023 H 0.2949 0.4199 0.2810 0.081 Uiso 1 1 calc R U . . .
C020 C 0.2873(3) 0.39824(16) 0.2228(3) 0.079(4) Uani 1 1 d G U . . .
H020 H 0.2844 0.3671 0.2291 0.095 Uiso 1 1 calc R U . . .
C021 C 0.2853(3) 0.4125(2) 0.1827(2) 0.083(4) Uani 1 1 d G U . . .
H021 H 0.2810 0.3910 0.1617 0.099 Uiso 1 1 calc R U . . .
C02H C 0.2896(3) 0.4581(2) 0.1735(2) 0.072(3) Uani 1 1 d G U . . .
H02H H 0.2882 0.4678 0.1461 0.087 Uiso 1 1 calc R U . . .
C01S C 0.2981(3) 0.7175(3) 0.2535(3) 0.040(3) Uani 1 1 d D . . . .
C01T C 0.2975(3) 0.6805(3) 0.1909(3) 0.042(3) Uani 1 1 d D . . . .
C01Z C 0.2874(2) 0.6799(2) 0.14797(17) 0.046(2) Uani 1 1 d G U . . .
C01Q C 0.2859(2) 0.63495(17) 0.13582(19) 0.041(2) Uani 1 1 d G U . . .
C01V C 0.2763(3) 0.62422(17) 0.0958(2) 0.053(3) Uani 1 1 d G U . . .
H01V H 0.2753 0.5935 0.0875 0.063 Uiso 1 1 calc R U . . .
C02N C 0.2683(3) 0.6584(3) 0.06789(16) 0.068(3) Uani 1 1 d G U . . .
H02N H 0.2617 0.6511 0.0405 0.082 Uiso 1 1 calc R U . . .
C02C C 0.2698(3) 0.7034(2) 0.0800(2) 0.067(3) Uani 1 1 d G U . . .
H02C H 0.2643 0.7267 0.0610 0.080 Uiso 1 1 calc R U . . .
C01W C 0.2794(2) 0.71411(15) 0.1201(2) 0.056(3) Uani 1 1 d G U . . .
H01W H 0.2804 0.7448 0.1284 0.067 Uiso 1 1 calc R U . . .
C02B C 0.2870(3) 0.74364(19) 0.3173(2) 0.057(3) Uani 1 1 d G U . . .
C026 C 0.2908(3) 0.7581(2) 0.2774(2) 0.050(3) Uani 1 1 d G U . . .
C01O C 0.2870(3) 0.8037(2) 0.2681(2) 0.069(4) Uani 1 1 d G U . . .
H01O H 0.2896 0.8136 0.2408 0.083 Uiso 1 1 calc R U . . .
C02M C 0.2792(3) 0.83495(18) 0.2988(3) 0.093(5) Uani 1 1 d G U . . .
H02M H 0.2765 0.8661 0.2925 0.112 Uiso 1 1 calc R U . . .
C02P C 0.2753(3) 0.8205(2) 0.3387(2) 0.103(6) Uani 1 1 d G U . . .
H02P H 0.2700 0.8418 0.3596 0.124 Uiso 1 1 calc R U . . .
C02Q C 0.2792(3) 0.7748(3) 0.34791(19) 0.084(4) Uani 1 1 d G U . . .
H02Q H 0.2766 0.7650 0.3752 0.101 Uiso 1 1 calc R U . . .
C02E C 0.2863(4) 0.6241(4) 0.3486(3) 0.053(3) Uani 1 1 d D . . . .
C02I C 0.2911(3) 0.5528(4) 0.3299(3) 0.052(3) Uani 1 1 d D . . . .
C02L C 0.2754(3) 0.5528(3) 0.3714(2) 0.070(3) Uani 1 1 d G U . . .
C034 C 0.2725(3) 0.5977(3) 0.3832(2) 0.062(3) Uani 1 1 d G U . . .
C03M C 0.2570(3) 0.6086(3) 0.4216(3) 0.088(4) Uani 1 1 d G U . . .
H03M H 0.2550 0.6394 0.4297 0.106 Uiso 1 1 calc R U . . .
C03X C 0.2444(3) 0.5745(4) 0.4482(2) 0.103(5) Uani 1 1 d G U . . .
H03X H 0.2338 0.5820 0.4745 0.124 Uiso 1 1 calc R U . . .
C041 C 0.2474(3) 0.5296(3) 0.4364(3) 0.115(6) Uani 1 1 d G U . . .
H041 H 0.2388 0.5063 0.4546 0.138 Uiso 1 1 calc R U . . .
C02V C 0.2629(3) 0.5187(2) 0.3980(3) 0.095(4) Uani 1 1 d G U . . .
H02V H 0.2649 0.4879 0.3899 0.114 Uiso 1 1 calc R U . . .
C037 C 0.2964(4) 0.6087(3) 0.1720(3) 0.046(3) Uani 1 1 d D . . . .
N01H N 0.6694(3) 0.6342(3) 0.2584(4) 0.073(4) Uani 1 1 d . . . . .
C01X C 0.6635(3) 0.7145(3) 0.2890(4) 0.054(3) Uani 1 1 d D U . . .
H01E H 0.6477 0.7258 0.2647 0.065 Uiso 1 1 calc R U . . .
H01F H 0.6410 0.7038 0.3086 0.065 Uiso 1 1 calc R U . . .
C02A C 0.6936(4) 0.6753(3) 0.2770(4) 0.064(3) Uani 1 1 d D U . . .
H02S H 0.7101 0.6651 0.3013 0.076 Uiso 1 1 calc R U . . .
H02T H 0.7158 0.6864 0.2572 0.076 Uiso 1 1 calc R U . . .
C02D C 0.6425(4) 0.6493(4) 0.2213(4) 0.066(3) Uani 1 1 d D U . . .
H02U H 0.6244 0.6234 0.2119 0.080 Uiso 1 1 calc R U . . .
H02W H 0.6217 0.6734 0.2298 0.080 Uiso 1 1 calc R U . . .
C02K C 0.6374(4) 0.6159(4) 0.2888(4) 0.069(3) Uani 1 1 d D U . . .
H02X H 0.6230 0.5886 0.2775 0.083 Uiso 1 1 calc R U . . .
H02Y H 0.6139 0.6387 0.2938 0.083 Uiso 1 1 calc R U . . .
C02W C 0.6901(4) 0.7521(4) 0.3075(5) 0.073(4) Uani 1 1 d D U . . .
H02Z H 0.7121 0.7631 0.2875 0.088 Uiso 1 1 calc R U . . .
H H 0.7066 0.7403 0.3312 0.088 Uiso 1 1 calc R U . . .
C02X C 0.6609(4) 0.7919(3) 0.3211(5) 0.077(4) Uani 1 1 d D U . . .
H02 H 0.6428 0.8022 0.2983 0.116 Uiso 1 1 calc R U . . .
HA H 0.6799 0.8167 0.3304 0.116 Uiso 1 1 calc R U . . .
HB H 0.6416 0.7821 0.3433 0.116 Uiso 1 1 calc R U . . .
C03C C 0.6697(5) 0.6667(5) 0.1857(4) 0.083(4) Uani 1 1 d D U . . .
H03L H 0.6904 0.6905 0.1950 0.100 Uiso 1 1 calc R U . . .
H03N H 0.6876 0.6417 0.1741 0.100 Uiso 1 1 calc R U . . .
C03G C 0.6594(6) 0.6037(5) 0.3292(5) 0.109(5) Uani 1 1 d D U . . .
H03O H 0.6864 0.5858 0.3232 0.131 Uiso 1 1 calc R U . . .
H03P H 0.6693 0.6322 0.3421 0.131 Uiso 1 1 calc R U . . .
C03H C 0.6388(5) 0.6856(6) 0.1535(5) 0.096(4) Uani 1 1 d D U . . .
H03Q H 0.6214 0.7109 0.1652 0.115 Uiso 1 1 calc R U . . .
H03R H 0.6176 0.6618 0.1450 0.115 Uiso 1 1 calc R U . . .
C03N C 0.6829(7) 0.5174(4) 0.2561(7) 0.149(8) Uani 1 1 d D U . . .
H03S H 0.6566 0.5226 0.2735 0.178 Uiso 1 1 calc R U . . .
H03T H 0.7093 0.5149 0.2739 0.178 Uiso 1 1 calc R U . . .
C03P C 0.6646(6) 0.7028(7) 0.1160(5) 0.123(6) Uani 1 1 d D U . . .
H03U H 0.6435 0.7135 0.0955 0.185 Uiso 1 1 calc R U . . .
H03V H 0.6824 0.6781 0.1047 0.185 Uiso 1 1 calc R U . . .
H03W H 0.6842 0.7277 0.1239 0.185 Uiso 1 1 calc R U . . .
C03Q C 0.6768(7) 0.4725(5) 0.2322(8) 0.201(13) Uani 1 1 d D U . . .
H03Y H 0.6527 0.4760 0.2125 0.301 Uiso 1 1 calc R U . . .
HC H 0.6695 0.4481 0.2511 0.301 Uiso 1 1 calc R U . . .
HD H 0.7044 0.4651 0.2179 0.301 Uiso 1 1 calc R U . . .
C04A C 0.6346(7) 0.5798(8) 0.3577(6) 0.163(8) Uani 1 1 d D U . . .
H04D H 0.6211 0.5532 0.3443 0.196 Uiso 1 1 calc R U . . .
H04E H 0.6100 0.5993 0.3674 0.196 Uiso 1 1 calc R U . . .
C04D C 0.6614(7) 0.5635(9) 0.3945(8) 0.222(14) Uani 1 1 d D U . . .
H04F H 0.6862 0.5446 0.3853 0.333 Uiso 1 1 calc R U . . .
H04G H 0.6422 0.5459 0.4125 0.333 Uiso 1 1 calc R U . . .
H04H H 0.6731 0.5897 0.4092 0.333 Uiso 1 1 calc R U . . .
C022 C 0.7057(4) 0.6001(4) 0.2468(5) 0.081(4) Uani 1 1 d D U . . .
H0AA H 0.7260 0.6146 0.2271 0.097 Uiso 1 1 calc R U . . .
HE H 0.7233 0.5928 0.2713 0.097 Uiso 1 1 calc R U . . .
C027 C 0.6885(4) 0.5560(4) 0.2284(6) 0.103(5) Uani 1 1 d D U . . .
H1AA H 0.6595 0.5622 0.2155 0.124 Uiso 1 1 calc R U . . .
HF H 0.7093 0.5467 0.2066 0.124 Uiso 1 1 calc R U . . .
N01M N 0.4846(4) 0.3699(3) 0.2570(4) 0.076(3) Uani 1 1 d . . . . .
C0 C 0.3331(7) 0.3186(10) 0.3127(9) 0.130(10) Uiso 0.6667 1 d D U P A 2
H0A H 0.3181 0.2900 0.3188 0.196 Uiso 0.6667 1 calc R U P A 2
H0B H 0.3320 0.3383 0.3365 0.196 Uiso 0.6667 1 calc R U P A 2
H0C H 0.3182 0.3334 0.2899 0.196 Uiso 0.6667 1 calc R U P A 2
C1 C 0.6107(10) 0.4305(12) 0.3331(11) 0.175(14) Uiso 0.6667 1 d D U P B 1
H1A H 0.6240 0.4457 0.3565 0.263 Uiso 0.6667 1 calc R U P B 1
H1B H 0.6323 0.4095 0.3213 0.263 Uiso 0.6667 1 calc R U P B 1
H1C H 0.6021 0.4530 0.3129 0.263 Uiso 0.6667 1 calc R U P B 1
C01L C 0.5575(4) 0.3734(3) 0.2171(4) 0.069(4) Uani 1 1 d D U . . .
H01A H 0.5440 0.3953 0.1981 0.083 Uiso 1 1 calc R U . . .
H01B H 0.5727 0.3906 0.2388 0.083 Uiso 1 1 calc R U . . .
C01U C 0.5212(4) 0.3442(3) 0.2357(4) 0.072(4) Uani 1 1 d D U . . .
H01C H 0.5077 0.3256 0.2140 0.086 Uiso 1 1 calc R U . . .
H01D H 0.5351 0.3233 0.2554 0.086 Uiso 1 1 calc R U . . .
C2 C 0.384(3) 0.319(3) 0.3474(11) 0.20(4) Uiso 0.3333 1 d D . P A 1
H2A H 0.3681 0.2951 0.3622 0.305 Uiso 0.3333 1 calc R U P A 1
H2B H 0.4154 0.3187 0.3557 0.305 Uiso 0.3333 1 calc R U P A 1
H2C H 0.3709 0.3482 0.3534 0.305 Uiso 0.3333 1 calc R U P A 1
C02Y C 0.4424(4) 0.3835(4) 0.1926(5) 0.082(4) Uani 1 1 d D U . . .
H02A H 0.4246 0.3564 0.1994 0.099 Uiso 1 1 calc R U . . .
H02B H 0.4670 0.3740 0.1745 0.099 Uiso 1 1 calc R U . . .
C02Z C 0.4135(5) 0.4172(4) 0.1707(5) 0.093(4) Uani 1 1 d D U . . .
H02D H 0.4304 0.4455 0.1668 0.111 Uiso 1 1 calc R U . . .
H02E H 0.3873 0.4242 0.1877 0.111 Uiso 1 1 calc R U . . .
C03I C 0.3810(6) 0.3094(5) 0.3016(7) 0.134(7) Uani 1 1 d D U . . .
H03C H 0.3816 0.2886 0.2781 0.160 Uiso 0.6667 1 calc R U P A 2
H03D H 0.3954 0.2936 0.3246 0.160 Uiso 0.6667 1 calc R U P A 2
H03A H 0.3502 0.3108 0.2911 0.160 Uiso 0.3333 1 calc R U P A 1
H03B H 0.3955 0.2807 0.2935 0.160 Uiso 0.3333 1 calc R U P A 1
C04I C 0.5729(11) 0.3260(8) 0.1553(8) 0.104(12) Uani 0.5 1 d D U P C 1
H04A H 0.5442 0.3115 0.1603 0.156 Uiso 0.5 1 calc R U P C 1
H04B H 0.5937 0.3038 0.1441 0.156 Uiso 0.5 1 calc R U P C 1
H04C H 0.5690 0.3508 0.1360 0.156 Uiso 0.5 1 calc R U P C 1
C7 C 0.6190(11) 0.3701(11) 0.1642(10) 0.116(12) Uani 0.5 1 d D U P C 2
H7A H 0.6061 0.3665 0.1372 0.174 Uiso 0.5 1 calc R U P C 2
H7B H 0.6493 0.3582 0.1643 0.174 Uiso 0.5 1 calc R U P C 2
H7C H 0.6194 0.4022 0.1715 0.174 Uiso 0.5 1 calc R U P C 2
C13 C 0.5303(6) 0.3708(6) 0.3259(5) 0.124(6) Uiso 1 1 d D U . . .
H13A H 0.5454 0.3445 0.3135 0.149 Uiso 0.6667 1 calc R U P D 1
H13B H 0.5093 0.3592 0.3465 0.149 Uiso 0.6667 1 calc R U P D 1
H13C H 0.5222 0.3384 0.3257 0.149 Uiso 0.3333 1 calc R U P E 2
H13D H 0.5625 0.3734 0.3205 0.149 Uiso 0.3333 1 calc R U P E 2
C19 C 0.5666(9) 0.4022(9) 0.3477(9) 0.132(10) Uiso 0.6667 1 d D U P B 1
H19A H 0.5781 0.3827 0.3697 0.158 Uiso 0.6667 1 calc R U P B 1
H19B H 0.5483 0.4255 0.3615 0.158 Uiso 0.6667 1 calc R U P B 1
C21 C 0.5192(17) 0.3918(16) 0.3684(10) 0.102(15) Uiso 0.3333 1 d D U P B 2
H21A H 0.5437 0.3803 0.3855 0.123 Uiso 0.3333 1 calc R U P B 2
H21B H 0.5261 0.4242 0.3642 0.123 Uiso 0.3333 1 calc R U P B 2
C024 C 0.4612(5) 0.4031(3) 0.2303(4) 0.077(4) Uani 1 1 d D U . . .
H02F H 0.4824 0.4273 0.2229 0.093 Uiso 1 1 calc R U . . .
H02G H 0.4368 0.4172 0.2460 0.093 Uiso 1 1 calc R U . . .
C025 C 0.5912(5) 0.3444(4) 0.1946(5) 0.093(5) Uani 1 1 d D U . . .
H02I H 0.6003 0.3189 0.2122 0.112 Uiso 0.5 1 calc R U P C 1
H02J H 0.6180 0.3627 0.1888 0.112 Uiso 0.5 1 calc R U P C 1
H02K H 0.5752 0.3199 0.1803 0.112 Uiso 0.5 1 calc R U P C 2
H02L H 0.6113 0.3301 0.2147 0.112 Uiso 0.5 1 calc R U P C 2
C27 C 0.479(2) 0.394(3) 0.399(2) 0.25(4) Uiso 0.3333 1 d D U P B 2
H27A H 0.4874 0.4114 0.4227 0.376 Uiso 0.3333 1 calc R U P B 2
H27B H 0.4534 0.4076 0.3857 0.376 Uiso 0.3333 1 calc R U P B 2
H27C H 0.4714 0.3628 0.4074 0.376 Uiso 0.3333 1 calc R U P B 2
C028 C 0.4513(5) 0.3330(4) 0.2712(6) 0.102(6) Uani 1 1 d D U . . .
H02O H 0.4427 0.3144 0.2476 0.123 Uiso 1 1 calc R U . . .
H02R H 0.4665 0.3130 0.2908 0.123 Uiso 1 1 calc R U . . .
C032 C 0.5037(6) 0.3962(4) 0.2925(5) 0.096(5) Uani 1 1 d D . . . .
H03E H 0.4788 0.4120 0.3060 0.116 Uiso 1 1 calc R U . F 1
H03F H 0.5235 0.4198 0.2813 0.116 Uiso 1 1 calc R U . F 1
C033 C 0.4089(6) 0.3519(5) 0.2911(7) 0.142(7) Uani 1 1 d D U . . .
H03G H 0.3927 0.3718 0.2721 0.170 Uiso 1 1 calc R U . . .
H03H H 0.4162 0.3692 0.3159 0.170 Uiso 1 1 calc R U . . .
C038 C 0.3978(5) 0.4000(5) 0.1296(5) 0.105(5) Uani 1 1 d D U . . .
H03I H 0.4232 0.3974 0.1113 0.158 Uiso 1 1 calc R U . . .
H03J H 0.3762 0.4213 0.1182 0.158 Uiso 1 1 calc R U . . .
H03K H 0.3838 0.3704 0.1329 0.158 Uiso 1 1 calc R U . . .
N01Y N 0.4263(3) 0.5720(3) 0.0442(3) 0.057(3) Uani 1 1 d . . . . .
C02G C 0.5085(5) 0.4769(4) 0.0723(4) 0.084(4) Uani 1 1 d D U . . .
H2AA H 0.4980 0.4535 0.0531 0.101 Uiso 1 1 calc R U . . .
HG H 0.5343 0.4923 0.0600 0.101 Uiso 1 1 calc R U . . .
C02O C 0.4160(5) 0.5877(4) 0.0017(4) 0.081(4) Uani 1 1 d D U . . .
H3AA H 0.4034 0.5618 -0.0135 0.097 Uiso 1 1 calc R U . . .
HH H 0.4443 0.5959 -0.0116 0.097 Uiso 1 1 calc R U . . .
C02R C 0.4983(4) 0.6712(4) 0.0839(4) 0.068(3) Uani 1 1 d D U . . .
H4AA H 0.4778 0.6958 0.0759 0.081 Uiso 1 1 calc R U . . .
HI H 0.4921 0.6635 0.1125 0.081 Uiso 1 1 calc R U . . .
C02S C 0.4599(4) 0.5340(4) 0.0399(3) 0.063(3) Uani 1 1 d D U . . .
H5AA H 0.4477 0.5110 0.0211 0.076 Uiso 1 1 calc R U . . .
HJ H 0.4873 0.5462 0.0276 0.076 Uiso 1 1 calc R U . . .
C02T C 0.4440(4) 0.6105(4) 0.0702(4) 0.063(3) Uani 1 1 d D U . . .
H6AA H 0.4464 0.5997 0.0985 0.076 Uiso 1 1 calc R U . . .
HK H 0.4220 0.6353 0.0699 0.076 Uiso 1 1 calc R U . . .
C02U C 0.5229(5) 0.4543(4) 0.1117(4) 0.077(4) Uani 1 1 d D U . . .
H7AA H 0.5503 0.4372 0.1071 0.116 Uiso 1 1 calc R U . . .
HL H 0.4995 0.4337 0.1209 0.116 Uiso 1 1 calc R U . . .
HM H 0.5281 0.4774 0.1324 0.116 Uiso 1 1 calc R U . . .
C03B C 0.4893(4) 0.6299(4) 0.0575(4) 0.070(3) Uani 1 1 d D U . . .
H03Z H 0.4888 0.6386 0.0286 0.084 Uiso 1 1 calc R U . . .
HN H 0.5129 0.6070 0.0615 0.084 Uiso 1 1 calc R U . . .
C03J C 0.3808(8) 0.6378(6) -0.0485(5) 0.137(7) Uani 1 1 d D U . . .
H03 H 0.4107 0.6436 -0.0600 0.164 Uiso 1 1 calc R U . . .
HO H 0.3674 0.6120 -0.0631 0.164 Uiso 1 1 calc R U . . .
C03K C 0.3840(4) 0.5569(4) 0.0638(4) 0.063(3) Uani 1 1 d D U . . .
H8AA H 0.3635 0.5830 0.0649 0.075 Uiso 1 1 calc R U . . .
HP H 0.3907 0.5480 0.0920 0.075 Uiso 1 1 calc R U . . .
C03L C 0.5458(4) 0.6878(5) 0.0802(5) 0.087(4) Uani 1 1 d D U . . .
H9AA H 0.5518 0.6962 0.0521 0.131 Uiso 1 1 calc R U . . .
HQ H 0.5662 0.6637 0.0885 0.131 Uiso 1 1 calc R U . . .
HR H 0.5500 0.7141 0.0978 0.131 Uiso 1 1 calc R U . . .
C03S C 0.2960(6) 0.4620(5) 0.0529(5) 0.116(6) Uani 1 1 d D U . . .
H0BA H 0.2721 0.4540 0.0717 0.174 Uiso 1 1 calc R U . . .
HS H 0.2833 0.4700 0.0265 0.174 Uiso 1 1 calc R U . . .
HT H 0.3161 0.4361 0.0497 0.174 Uiso 1 1 calc R U . . .
C03Y C 0.3601(5) 0.5179(4) 0.0432(4) 0.079(4) Uani 1 1 d D U . . .
H1BA H 0.3487 0.5278 0.0165 0.094 Uiso 1 1 calc R U . . .
HU H 0.3812 0.4927 0.0387 0.094 Uiso 1 1 calc R U . . .
C6 C 0.3519(10) 0.6793(7) -0.0522(8) 0.233(14) Uani 1 1 d D U . . .
H6A H 0.3487 0.6874 -0.0808 0.349 Uiso 1 1 calc R U . . .
H6B H 0.3226 0.6729 -0.0406 0.349 Uiso 1 1 calc R U . . .
H6C H 0.3657 0.7044 -0.0375 0.349 Uiso 1 1 calc R U . . .
C029 C 0.4717(4) 0.5110(4) 0.0797(3) 0.063(3) Uani 1 1 d D U . . .
H2BA H 0.4453 0.4955 0.0909 0.076 Uiso 1 1 calc R U . . .
HV H 0.4817 0.5338 0.0996 0.076 Uiso 1 1 calc R U . . .
C039 C 0.3839(6) 0.6278(5) -0.0028(4) 0.103(5) Uani 1 1 d D U . . .
H3BA H 0.3954 0.6545 0.0120 0.123 Uiso 1 1 calc R U . . .
HW H 0.3543 0.6200 0.0082 0.123 Uiso 1 1 calc R U . . .
C044 C 0.3217(5) 0.5018(5) 0.0695(5) 0.094(5) Uani 1 1 d D U . . .
H04I H 0.3335 0.4935 0.0965 0.112 Uiso 1 1 calc R U . . .
H04J H 0.3008 0.5273 0.0734 0.112 Uiso 1 1 calc R U . . .
N02J N 0.5867(4) 0.3691(4) 0.5150(4) 0.085(4) Uani 1 1 d . . . . .
C03D C 0.5167(5) 0.4166(5) 0.5214(4) 0.086(4) Uani 1 1 d D U . . .
H4BA H 0.5273 0.4345 0.4980 0.103 Uiso 1 1 calc R U . . .
HX H 0.4957 0.3934 0.5112 0.103 Uiso 1 1 calc R U . . .
C03E C 0.6206(5) 0.3450(5) 0.5429(4) 0.082(4) Uani 1 1 d D U . . .
H5BA H 0.6342 0.3679 0.5609 0.099 Uiso 1 1 calc R U . . .
HY H 0.6043 0.3233 0.5602 0.099 Uiso 1 1 calc R U . . .
C03F C 0.6097(5) 0.4004(5) 0.4843(4) 0.086(4) Uani 1 1 d D U . . .
H6BA H 0.5872 0.4114 0.4648 0.104 Uiso 1 1 calc R U . . .
HZ H 0.6318 0.3826 0.4689 0.104 Uiso 1 1 calc R U . . .
C03O C 0.6331(5) 0.4411(5) 0.5027(5) 0.107(5) Uani 1 1 d D U . . .
H7BA H 0.6526 0.4310 0.5251 0.129 Uiso 1 1 calc R U . . .
H4CA H 0.6107 0.4621 0.5141 0.129 Uiso 1 1 calc R U . . .
C03R C 0.4935(5) 0.4470(5) 0.5512(4) 0.088(4) Uani 1 1 d D U . . .
H8BA H 0.5138 0.4718 0.5592 0.105 Uiso 1 1 calc R U . . .
H5CA H 0.4860 0.4295 0.5758 0.105 Uiso 1 1 calc R U . . .
C03U C 0.5623(6) 0.3346(6) 0.4897(6) 0.119(6) Uani 1 1 d D U . . .
H9BA H 0.5827 0.3225 0.4689 0.143 Uiso 1 1 calc R U . . .
H6CA H 0.5374 0.3497 0.4756 0.143 Uiso 1 1 calc R U . . .
C03V C 0.5437(6) 0.2949(5) 0.5148(6) 0.130(6) Uani 1 1 d D U . . .
H0CA H 0.5299 0.3067 0.5398 0.156 Uiso 1 1 calc R U . . .
H7CA H 0.5683 0.2746 0.5227 0.156 Uiso 1 1 calc R U . . .
C04E C 0.5092(6) 0.2681(7) 0.4907(8) 0.189(9) Uani 1 1 d D U . . .
H04K H 0.5040 0.2384 0.5039 0.227 Uiso 1 1 calc R U . . .
H04L H 0.5202 0.2626 0.4629 0.227 Uiso 1 1 calc R U . . .
C04G C 0.6788(7) 0.5118(7) 0.4859(7) 0.185(11) Uani 1 1 d D U . . .
H04M H 0.6944 0.5071 0.5116 0.278 Uiso 1 1 calc R U . . .
H04N H 0.6538 0.5325 0.4900 0.278 Uiso 1 1 calc R U . . .
H04O H 0.6993 0.5247 0.4659 0.278 Uiso 1 1 calc R U . . .
C04Q C 0.4649(7) 0.2952(8) 0.4891(10) 0.237(14) Uani 1 1 d D U . . .
H04P H 0.4428 0.2781 0.4737 0.355 Uiso 1 1 calc R U . . .
H04Q H 0.4540 0.3003 0.5167 0.355 Uiso 1 1 calc R U . . .
H04R H 0.4701 0.3244 0.4758 0.355 Uiso 1 1 calc R U . . .
C031 C 0.5556(4) 0.3940(5) 0.5421(4) 0.073(4) Uani 1 1 d D U . . .
H1CA H 0.5727 0.4174 0.5568 0.088 Uiso 1 1 calc R U . . .
H8CA H 0.5438 0.3726 0.5625 0.088 Uiso 1 1 calc R U . . .
C040 C 0.6807(5) 0.2899(6) 0.5515(4) 0.111(6) Uani 1 1 d D U . . .
H04S H 0.6592 0.2680 0.5628 0.133 Uiso 1 1 calc R U . . .
H04T H 0.6921 0.3087 0.5740 0.133 Uiso 1 1 calc R U . . .
C042 C 0.6576(5) 0.3197(6) 0.5208(4) 0.097(5) Uani 1 1 d D U . . .
H04U H 0.6451 0.3011 0.4987 0.116 Uiso 1 1 calc R U . . .
H04V H 0.6790 0.3414 0.5090 0.116 Uiso 1 1 calc R U . . .
C043 C 0.4514(5) 0.4670(5) 0.5335(5) 0.107(5) Uani 1 1 d D U . . .
H04W H 0.4585 0.4833 0.5085 0.161 Uiso 1 1 calc R U . . .
H04X H 0.4381 0.4880 0.5531 0.161 Uiso 1 1 calc R U . . .
H04Y H 0.4302 0.4427 0.5276 0.161 Uiso 1 1 calc R U . . .
C045 C 0.7197(6) 0.2642(7) 0.5315(5) 0.151(8) Uani 1 1 d D U . . .
H04Z H 0.7096 0.2506 0.5060 0.226 Uiso 1 1 calc R U . . .
H9CA H 0.7301 0.2403 0.5498 0.226 Uiso 1 1 calc R U . . .
H0DA H 0.7441 0.2852 0.5260 0.226 Uiso 1 1 calc R U . . .
C046 C 0.6612(6) 0.4660(6) 0.4702(6) 0.143(7) Uani 1 1 d D U . . .
H04 H 0.6428 0.4712 0.4458 0.172 Uiso 1 1 calc R U . . .
H1DA H 0.6866 0.4467 0.4623 0.172 Uiso 1 1 calc R U . . .
N03A N 0.3852(5) 0.7353(5) 0.0516(5) 0.107(5) Uani 1 1 d . U . . .
C035 C 0.4026(6) 0.7582(5) 0.1246(5) 0.109(6) Uani 1 1 d . U . . .
H2CA H 0.3977 0.7907 0.1280 0.164 Uiso 1 1 calc R U . . .
H2DA H 0.4339 0.7512 0.1295 0.164 Uiso 1 1 calc R U . . .
H3DA H 0.3841 0.7416 0.1439 0.164 Uiso 1 1 calc R U . . .
C036 C 0.3913(6) 0.7457(5) 0.0854(6) 0.085(4) Uani 1 1 d . U . . .
N04C N 0.5042(8) 0.8507(8) 0.4488(7) 0.077(6) Uiso 0.5 1 d . . P . .
C04M C 0.4983(11) 0.7865(11) 0.4029(10) 0.101(10) Uiso 0.5 1 d . . P . .
H3CA H 0.4803 0.7991 0.3809 0.151 Uiso 0.5 1 calc R U P . .
H4DA H 0.4825 0.7612 0.4154 0.151 Uiso 0.5 1 calc R U P . .
H5DA H 0.5268 0.7758 0.3920 0.151 Uiso 0.5 1 calc R U P . .
C047 C 0.5053(9) 0.8164(9) 0.4289(8) 0.066(7) Uiso 0.5 1 d . . P . .

loop_
_atom_site_aniso_label
_atom_site_aniso_U_11
_atom_site_aniso_U_22
_atom_site_aniso_U_33
_atom_site_aniso_U_23
_atom_site_aniso_U_13
_atom_site_aniso_U_12
Yb01 0.0296(3) 0.0306(3) 0.0517(3) 0.0023(2) 0.0034(2) -0.00080(19)
V00A 0.0315(10) 0.0422(10) 0.0546(12) 0.0004(9) 0.0018(9) 0.0028(8)
V00B 0.0361(10) 0.0218(8) 0.0746(14) -0.0022(9) 0.0107(10) -0.0040(7)
V00C 0.0355(11) 0.0278(9) 0.0828(15) -0.0094(9) 0.0008(10) -0.0009(8)
V00D 0.0362(11) 0.0421(10) 0.0663(13) -0.0096(10) -0.0048(9) 0.0030(8)
V002 0.0337(10) 0.0237(8) 0.0652(12) -0.0050(8) 0.0039(9) 0.0007(7)
V003 0.0353(10) 0.0228(8) 0.0586(12) -0.0031(8) 0.0070(9) -0.0036(7)
V004 0.0328(10) 0.0269(8) 0.0617(13) 0.0060(8) 0.0057(9) -0.0011(7)
V005 0.0340(10) 0.0335(9) 0.0660(13) 0.0024(9) -0.0009(9) 0.0006(8)
V006 0.0350(10) 0.0381(10) 0.0590(12) -0.0088(9) 0.0003(9) 0.0035(8)
V007 0.0381(10) 0.0233(8) 0.0657(13) -0.0011(8) 0.0138(9) -0.0019(7)
V008 0.0368(10) 0.0247(8) 0.0557(12) 0.0001(8) 0.0083(9) -0.0036(7)
V009 0.0321(10) 0.0240(8) 0.0715(13) -0.0014(9) 0.0084(9) -0.0040(7)
Cl0E 0.0390(15) 0.0296(13) 0.0614(18) -0.0014(12) 0.0049(13) -0.0008(11)
O00F 0.038(4) 0.025(3) 0.064(5) 0.003(3) 0.010(4) -0.003(3)
O0G 0.044(4) 0.030(3) 0.059(5) -0.007(3) 0.010(4) 0.002(3)
O00H 0.027(4) 0.025(3) 0.077(5) 0.003(3) 0.015(4) -0.002(3)
O0I 0.038(4) 0.029(4) 0.084(6) -0.004(4) 0.013(4) -0.005(3)
O0J 0.038(4) 0.050(4) 0.070(5) 0.015(4) -0.001(4) -0.001(4)
O00K 0.033(4) 0.032(4) 0.085(6) -0.014(4) 0.009(4) -0.007(3)
O0L 0.049(4) 0.032(4) 0.051(4) 0.007(3) 0.004(4) -0.003(3)
O0M 0.043(4) 0.025(3) 0.075(5) -0.001(3) -0.003(4) 0.004(3)
O0N 0.036(4) 0.029(3) 0.060(5) -0.008(3) -0.003(3) -0.001(3)
O00O 0.026(4) 0.034(4) 0.072(5) -0.003(4) 0.001(4) -0.002(3)
O0P 0.033(4) 0.069(5) 0.056(5) 0.002(4) 0.001(4) 0.001(4)
O00Q 0.024(4) 0.025(3) 0.072(5) -0.002(3) 0.006(3) 0.000(3)
O00R 0.039(4) 0.022(3) 0.060(5) 0.001(3) 0.004(3) -0.003(3)
O00S 0.036(4) 0.036(4) 0.077(5) 0.017(4) 0.001(4) -0.005(3)
O00T 0.033(4) 0.023(3) 0.070(5) 0.006(3) 0.007(4) -0.001(3)
O00U 0.041(4) 0.033(4) 0.078(6) 0.005(4) 0.016(4) -0.004(3)
O00V 0.030(4) 0.028(3) 0.071(5) -0.003(3) 0.003(4) -0.002(3)
O00X 0.053(5) 0.019(3) 0.086(6) 0.002(4) 0.017(4) -0.003(3)
O00Y 0.040(4) 0.021(3) 0.065(5) -0.002(3) 0.014(4) -0.001(3)
O01A 0.038(4) 0.017(3) 0.064(5) -0.003(3) 0.008(4) -0.005(3)
O01B 0.043(4) 0.039(4) 0.069(5) -0.019(4) -0.003(4) 0.001(3)
O01E 0.030(4) 0.029(3) 0.070(5) 0.003(3) 0.013(4) -0.003(3)
O010 0.046(5) 0.048(4) 0.078(6) -0.020(4) 0.000(4) 0.016(4)
O011 0.036(4) 0.033(4) 0.062(5) 0.002(3) 0.007(3) 0.002(3)
O012 0.034(4) 0.038(4) 0.081(6) -0.008(4) 0.000(4) 0.002(3)
O013 0.026(4) 0.028(3) 0.066(5) 0.000(3) 0.004(3) -0.004(3)
O014 0.030(4) 0.037(4) 0.060(5) -0.006(3) -0.001(3) 0.005(3)
O015 0.038(4) 0.023(3) 0.064(5) -0.002(3) 0.006(4) -0.002(3)
O016 0.032(4) 0.036(4) 0.112(7) -0.016(4) 0.000(4) 0.000(3)
O017 0.057(5) 0.063(5) 0.069(6) -0.020(4) -0.006(4) 0.014(4)
O018 0.036(4) 0.034(4) 0.061(5) 0.004(3) 0.005(4) 0.003(3)
O019 0.034(4) 0.042(4) 0.073(5) -0.006(4) -0.002(4) 0.008(3)
N00W 0.026(5) 0.038(5) 0.061(6) -0.005(5) 0.007(4) 0.004(4)
N00Z 0.032(5) 0.028(4) 0.058(6) 0.007(4) -0.014(4) -0.006(4)
N01C 0.043(5) 0.018(4) 0.067(7) -0.001(4) 0.000(5) -0.008(4)
N01D 0.034(5) 0.031(4) 0.060(6) 0.005(4) 0.006(4) -0.003(4)
N01F 0.030(5) 0.037(5) 0.081(8) 0.016(5) 0.005(5) -0.004(4)
N01G 0.027(5) 0.061(6) 0.048(6) 0.018(5) 0.003(4) 0.000(4)
N01I 0.033(5) 0.057(6) 0.061(7) -0.003(5) 0.007(5) 0.009(4)
N01K 0.034(5) 0.028(5) 0.063(6) -0.005(4) 0.000(4) -0.007(4)
C01J 0.010(5) 0.049(7) 0.075(9) 0.015(6) 0.000(5) -0.002(4)
C01N 0.021(5) 0.034(6) 0.074(9) 0.004(6) 0.002(5) -0.005(4)
C01P 0.022(6) 0.057(7) 0.078(9) -0.006(7) -0.005(6) 0.006(5)
C01R 0.030(6) 0.028(5) 0.088(7) 0.002(4) 0.008(6) -0.002(4)
C02F 0.045(7) 0.041(5) 0.090(7) 0.012(6) 0.001(7) -0.003(5)
C023 0.046(7) 0.046(6) 0.110(9) 0.020(5) -0.001(7) -0.006(6)
C020 0.061(8) 0.039(6) 0.137(10) 0.006(6) 0.003(9) -0.010(6)
C021 0.087(10) 0.033(5) 0.128(9) -0.006(6) 0.018(10) -0.018(7)
C02H 0.077(9) 0.034(5) 0.106(8) -0.013(5) -0.008(8) -0.001(6)
C01S 0.025(6) 0.039(6) 0.055(7) 0.002(5) 0.006(5) 0.004(5)
C01T 0.039(6) 0.038(6) 0.049(7) 0.005(5) -0.005(5) -0.003(5)
C01Z 0.034(6) 0.036(5) 0.067(7) 0.005(4) 0.011(5) 0.003(5)
C01Q 0.032(6) 0.034(4) 0.057(6) 0.001(5) 0.000(5) -0.006(4)
C01V 0.049(7) 0.043(5) 0.066(7) -0.005(5) -0.007(6) 0.005(5)
C02N 0.072(9) 0.082(7) 0.050(7) 0.007(5) 0.004(6) 0.013(7)
C02C 0.078(9) 0.065(6) 0.056(6) 0.016(6) 0.018(7) 0.018(7)
C01W 0.044(7) 0.048(6) 0.075(7) 0.018(5) -0.007(6) 0.000(5)
C02B 0.042(7) 0.055(6) 0.075(7) -0.012(5) 0.003(6) 0.022(6)
C026 0.029(6) 0.050(5) 0.071(6) -0.009(5) -0.002(6) 0.016(5)
C01O 0.081(10) 0.046(6) 0.079(8) -0.013(5) -0.039(7) 0.014(6)
C02M 0.109(12) 0.062(7) 0.108(9) -0.029(6) -0.031(10) 0.033(8)
C02P 0.138(15) 0.075(7) 0.097(8) -0.036(7) -0.034(11) 0.060(10)
C02Q 0.092(11) 0.081(7) 0.079(8) -0.028(6) -0.007(8) 0.041(8)
C02E 0.035(6) 0.080(9) 0.046(7) 0.006(7) 0.006(5) 0.011(6)
C02I 0.028(6) 0.077(9) 0.052(7) 0.034(7) 0.008(5) 0.006(6)
C02L 0.049(8) 0.081(7) 0.080(8) 0.027(6) 0.002(7) 0.011(7)
C034 0.038(7) 0.089(7) 0.058(7) 0.019(6) 0.008(6) 0.014(6)
C03M 0.086(11) 0.128(10) 0.051(7) 0.023(7) 0.008(7) 0.032(9)
C03X 0.078(11) 0.158(11) 0.074(9) 0.044(8) 0.030(8) 0.036(11)
C041 0.088(12) 0.144(10) 0.112(11) 0.063(10) 0.045(10) 0.051(11)
C02V 0.084(11) 0.103(9) 0.097(10) 0.046(7) 0.019(9) 0.017(9)
C037 0.044(7) 0.041(6) 0.052(7) 0.000(6) -0.002(6) -0.008(5)
N01H 0.043(6) 0.032(5) 0.145(11) -0.025(6) 0.006(7) 0.017(5)
C01X 0.028(6) 0.038(5) 0.096(9) -0.006(6) 0.008(6) -0.004(4)
C02A 0.046(7) 0.039(6) 0.106(10) -0.019(6) -0.002(7) -0.015(5)
C02D 0.033(7) 0.058(7) 0.108(9) -0.023(7) 0.002(6) 0.001(6)
C02K 0.047(7) 0.038(6) 0.122(10) -0.009(7) 0.002(7) -0.014(6)
C02W 0.033(6) 0.047(6) 0.140(12) -0.024(7) -0.001(7) -0.004(5)
C02X 0.068(9) 0.029(6) 0.136(13) -0.016(7) 0.007(9) 0.006(6)
C03C 0.065(9) 0.070(8) 0.115(10) -0.011(8) 0.020(7) -0.002(7)
C03G 0.108(13) 0.076(9) 0.142(13) 0.025(9) -0.012(9) -0.020(9)
C03H 0.068(9) 0.103(11) 0.116(11) 0.002(9) 0.022(7) -0.007(8)
C03N 0.119(14) 0.038(7) 0.29(2) -0.035(9) 0.010(15) 0.015(9)
C03P 0.089(12) 0.172(18) 0.108(11) 0.009(11) 0.021(9) -0.032(12)
C03Q 0.105(15) 0.064(8) 0.43(4) -0.094(15) 0.00(2) -0.025(11)
C04A 0.122(15) 0.184(18) 0.183(16) 0.093(14) -0.050(12) -0.053(14)
C04D 0.114(17) 0.27(3) 0.28(3) 0.20(2) -0.070(17) -0.025(18)
C022 0.029(7) 0.054(6) 0.158(13) -0.031(8) 0.002(8) 0.009(6)
C027 0.033(7) 0.054(6) 0.223(17) -0.052(8) 0.001(9) 0.009(6)
N01M 0.074(8) 0.038(6) 0.116(10) 0.006(6) 0.010(7) 0.011(5)
C01L 0.061(8) 0.031(6) 0.114(10) 0.015(6) 0.000(7) -0.004(5)
C01U 0.065(8) 0.025(6) 0.125(12) 0.016(6) 0.008(7) 0.007(5)
C02Y 0.067(9) 0.028(6) 0.151(12) 0.017(7) 0.002(8) 0.003(6)
C02Z 0.066(9) 0.050(7) 0.163(12) 0.030(8) 0.005(8) 0.005(6)
C03I 0.120(13) 0.082(10) 0.199(18) 0.081(12) 0.074(13) 0.031(9)
C04I 0.16(3) 0.023(13) 0.13(3) 0.015(15) 0.06(3) 0.000(17)
C7 0.09(3) 0.13(3) 0.13(3) 0.00(2) 0.05(2) 0.01(2)
C024 0.067(9) 0.019(5) 0.146(12) 0.019(6) 0.005(8) 0.017(6)
C025 0.065(9) 0.052(8) 0.163(15) 0.030(9) 0.018(9) 0.019(7)
C028 0.081(10) 0.044(7) 0.182(16) 0.040(9) 0.033(10) 0.013(7)
C032 0.139(15) 0.045(8) 0.106(13) 0.027(8) 0.009(11) 0.022(9)
C033 0.131(14) 0.074(10) 0.220(18) 0.049(12) 0.090(13) 0.018(8)
C038 0.067(10) 0.055(8) 0.193(15) 0.024(9) -0.025(11) 0.003(7)
N01Y 0.068(7) 0.050(5) 0.053(6) 0.000(5) 0.014(5) 0.006(5)
C02G 0.099(11) 0.078(9) 0.076(8) 0.013(7) 0.035(8) 0.037(7)
C02O 0.114(12) 0.068(8) 0.059(8) 0.012(7) 0.030(8) 0.018(7)
C02R 0.067(7) 0.056(7) 0.080(9) 0.018(6) 0.001(7) 0.002(6)
C02S 0.085(9) 0.044(6) 0.060(7) -0.005(5) 0.010(7) 0.003(6)
C02T 0.079(8) 0.044(6) 0.066(8) -0.001(6) 0.001(7) 0.002(5)
C02U 0.083(10) 0.064(8) 0.085(9) 0.007(7) 0.006(8) 0.011(7)
C03B 0.083(8) 0.054(7) 0.073(9) 0.015(6) 0.020(7) 0.009(6)
C03J 0.22(2) 0.096(11) 0.098(10) 0.041(10) 0.003(13) 0.024(12)
C03K 0.076(9) 0.048(6) 0.064(8) -0.001(6) 0.005(7) 0.001(6)
C03L 0.077(9) 0.084(9) 0.102(11) 0.009(9) -0.003(9) -0.003(7)
C03S 0.125(14) 0.135(14) 0.088(12) -0.022(10) -0.027(10) -0.047(11)
C03Y 0.105(10) 0.080(8) 0.050(8) -0.010(7) -0.007(7) -0.009(7)
C6 0.38(4) 0.16(2) 0.16(2) 0.040(17) -0.06(2) 0.10(2)
C029 0.076(8) 0.055(7) 0.059(7) 0.001(6) 0.014(6) 0.009(6)
C039 0.151(14) 0.072(9) 0.086(9) 0.019(8) 0.020(10) 0.035(9)
C044 0.105(11) 0.075(9) 0.101(11) -0.009(8) 0.010(8) -0.028(8)
N02J 0.067(8) 0.111(9) 0.078(8) -0.011(7) -0.001(7) 0.012(7)
C03D 0.086(9) 0.097(10) 0.076(9) 0.001(8) 0.017(7) 0.004(7)
C03E 0.081(10) 0.103(10) 0.062(9) -0.012(8) 0.001(7) -0.001(7)
C03F 0.072(10) 0.125(11) 0.062(9) 0.041(8) 0.010(7) 0.012(8)
C03O 0.079(10) 0.108(10) 0.136(14) 0.059(9) -0.011(9) 0.005(8)
C03R 0.092(10) 0.095(10) 0.076(10) 0.013(8) 0.027(8) 0.011(8)
C03U 0.094(12) 0.125(12) 0.138(15) -0.056(11) 0.012(11) 0.015(9)
C03V 0.106(11) 0.111(12) 0.174(17) -0.086(11) 0.042(11) -0.022(10)
C04E 0.106(13) 0.177(16) 0.28(2) -0.148(17) 0.041(14) -0.023(10)
C04G 0.134(18) 0.201(19) 0.22(2) 0.120(17) -0.066(17) -0.074(16)
C04Q 0.102(14) 0.20(2) 0.41(4) -0.14(3) 0.00(2) -0.020(14)
C031 0.068(8) 0.095(9) 0.056(8) -0.005(7) 0.023(6) -0.002(7)
C040 0.100(12) 0.177(16) 0.055(9) 0.000(9) 0.018(8) 0.045(10)
C042 0.082(10) 0.141(13) 0.068(9) 0.002(8) 0.008(7) 0.007(8)
C043 0.082(11) 0.110(12) 0.130(15) -0.001(11) 0.019(9) 0.004(8)
C045 0.131(17) 0.22(2) 0.100(13) -0.013(14) 0.027(12) 0.080(14)
C046 0.079(12) 0.156(14) 0.195(18) 0.093(14) 0.005(11) -0.001(10)
N03A 0.123(12) 0.104(10) 0.095(8) 0.017(9) 0.002(10) -0.023(9)
C035 0.161(17) 0.062(9) 0.104(10) 0.004(9) 0.000(12) -0.018(10)
C036 0.097(11) 0.059(8) 0.101(10) 0.015(9) 0.000(11) -0.002(8)

loop_
_atom_type_symbol
_atom_type_description
_atom_type_scat_dispersion_real
_atom_type_scat_dispersion_imag
_atom_type_scat_source
C C 0.0033 0.0016 'International Tables Vol C Tables 4.2.6.8 and 6.1.1.4'
H H 0.0000 0.0000 'International Tables Vol C Tables 4.2.6.8 and 6.1.1.4'
Cl Cl 0.1484 0.1585 'International Tables Vol C Tables 4.2.6.8 and 6.1.1.4'
N N 0.0061 0.0033 'International Tables Vol C Tables 4.2.6.8 and 6.1.1.4'
O O 0.0106 0.0060 'International Tables Vol C Tables 4.2.6.8 and 6.1.1.4'
V V 0.3005 0.5294 'International Tables Vol C Tables 4.2.6.8 and 6.1.1.4'
Yb Yb -0.3850 5.5486 'International Tables Vol C Tables 4.2.6.8 and 6.1.1.4'

loop_
_geom_angle_atom_site_label_1
_geom_angle_atom_site_label_2
_geom_angle_atom_site_label_3
_geom_angle
O00R Yb01 O013 113.6(2)
O00R Yb01 O00F 65.2(2)
O013 Yb01 O00F 80.4(2)
O00R Yb01 O011 79.3(2)
O013 Yb01 O011 65.6(2)
O00F Yb01 O011 114.4(2)
O00R Yb01 N00W 138.7(3)
O013 Yb01 N00W 80.5(3)
O00F Yb01 N00W 80.5(3)
O011 Yb01 N00W 138.6(3)
O00R Yb01 N00Z 80.8(3)
O013 Yb01 N00Z 138.9(2)
O00F Yb01 N00Z 137.6(3)
O011 Yb01 N00Z 81.0(2)
N00W Yb01 N00Z 114.8(3)
O00R Yb01 N01D 77.1(3)
O013 Yb01 N01D 145.8(2)
O00F Yb01 N01D 75.3(3)
O011 Yb01 N01D 147.2(2)
N00W Yb01 N01D 72.3(3)
N00Z Yb01 N01D 73.1(3)
O00R Yb01 N01G 146.0(3)
O013 Yb01 N01G 77.6(3)
O00F Yb01 N01G 147.9(3)
O011 Yb01 N01G 76.9(3)
N00W Yb01 N01G 73.0(3)
N00Z Yb01 N01G 71.8(3)
N01D Yb01 N01G 112.3(3)
O00R Yb01 V00A 99.26(17)
O013 Yb01 V00A 32.85(15)
O00F Yb01 V00A 100.29(18)
O011 Yb01 V00A 32.92(17)
N00W Yb01 V00A 109.3(2)
N00Z Yb01 V00A 109.82(19)
N01D Yb01 V00A 175.1(2)
N01G Yb01 V00A 72.6(2)
O00R Yb01 V008 32.70(14)
O013 Yb01 V008 99.98(16)
O00F Yb01 V008 32.65(16)
O011 Yb01 V008 99.74(16)
N00W Yb01 V008 109.3(2)
N00Z Yb01 V008 109.0(2)
N01D Yb01 V008 71.1(2)
N01G Yb01 V008 176.5(2)
V00A Yb01 V008 104.02(5)
O0P V00A O018 105.4(3)
O0P V00A O014 106.0(4)
O018 V00A O014 94.1(3)
O0P V00A O011 105.9(3)
O018 V00A O011 82.1(3)
O014 V00A O011 147.8(3)
O0P V00A O013 106.2(3)
O018 V00A O013 148.0(3)
O014 V00A O013 82.4(3)
O011 V00A O013 84.3(3)
O0P V00A V004 111.4(3)
O018 V00A V004 43.3(2)
O014 V00A V004 128.7(2)
O011 V00A V004 38.8(2)
O013 V00A V004 117.6(2)
O0P V00A V006 112.1(3)
O018 V00A V006 129.2(2)
O014 V00A V006 43.9(2)
O011 V00A V006 117.2(2)
O013 V00A V006 38.56(19)
V004 V00A V006 135.37(9)
O0P V00A Yb01 108.7(3)
O018 V00A Yb01 120.5(2)
O014 V00A Yb01 120.3(2)
O011 V00A Yb01 42.42(19)
O013 V00A Yb01 42.0(2)
V004 V00A Yb01 78.95(6)
V006 V00A Yb01 78.22(6)
O00X V00B O01E 104.9(3)
O00X V00B O00K 105.2(4)
O01E V00B O00K 99.9(3)
O00X V00B O00Y 101.3(3)
O01E V00B O00Y 91.2(3)
O00K V00B O00Y 147.4(3)
O00X V00B O00Q 106.5(3)
O01E V00B O00Q 147.9(3)
O00K V00B O00Q 78.0(3)
O00Y V00B O00Q 76.5(3)
O00X V00B V00C 118.1(3)
O01E V00B V00C 123.7(2)
O00K V00B V00C 37.3(2)
O00Y V00B V00C 112.3(2)
O00Q V00B V00C 42.0(2)
O00X V00B V002 108.2(3)
O01E V00B V002 124.4(2)
O00K V00B V002 112.5(2)
O00Y V00B V002 39.6(2)
O00Q V00B V002 36.91(19)
V00C V00B V002 75.22(7)
O016 V00C O00K 105.6(4)
O016 V00C O012 105.3(4)
O00K V00C O012 96.5(3)
O016 V00C O01B 104.4(4)
O00K V00C O01B 149.5(3)
O012 V00C O01B 80.9(3)
O016 V00C O00Q 105.7(3)
O00K V00C O00Q 79.2(3)
O012 V00C O00Q 148.7(3)
O01B V00C O00Q 87.5(3)
O016 V00C V00D 116.0(3)
O00K V00C V00D 123.4(2)
O012 V00C V00D 38.0(2)
O01B V00C V00D 43.7(2)
O00Q V00C V00D 120.6(2)
O016 V00C V00B 118.3(3)
O00K V00C V00B 37.3(2)
O012 V00C V00B 121.4(2)
O01B V00C V00B 119.9(2)
O00Q V00C V00B 43.2(2)
V00D V00C V00B 125.67(8)
O017 V00D O019 103.9(4)
O017 V00D O012 104.9(4)
O019 V00D O012 99.8(3)
O017 V00D O014 102.1(4)
O019 V00D O014 90.5(3)
O012 V00D O014 147.7(3)
O017 V00D O01B 106.5(4)
O019 V00D O01B 148.8(3)
O012 V00D O01B 79.1(3)
O014 V00D O01B 76.5(3)
O017 V00D V00C 116.6(3)
O019 V00D V00C 125.7(3)
O012 V00D V00C 37.6(2)
O014 V00D V00C 113.0(2)
O01B V00D V00C 42.3(2)
O017 V00D V006 108.7(3)
O019 V00D V006 124.6(2)
O012 V00D V006 113.0(2)
O014 V00D V006 40.0(2)
O01B V00D V006 36.6(2)
V00C V00D V006 75.44(7)
O0M V002 O0N 103.2(3)
O0M V002 O00F 110.3(3)
O0N V002 O00F 94.7(3)
O0M V002 O00Q 108.6(3)
O0N V002 O00Q 91.3(3)
O00F V002 O00Q 138.1(3)
O0M V002 O00Y 102.2(3)
O0N V002 O00Y 154.3(3)
O00F V002 O00Y 80.1(3)
O00Q V002 O00Y 76.9(3)
O0M V002 V008 112.4(3)
O0N V002 V008 129.2(2)
O00F V002 V008 39.9(2)
O00Q V002 V008 109.3(2)
O00Y V002 V008 40.22(18)
O0M V002 V00B 110.1(3)
O0N V002 V00B 126.4(2)
O00F V002 V00B 110.7(2)
O00Q V002 V00B 39.0(2)
O00Y V002 V00B 37.9(2)
V008 V002 V00B 73.28(6)
O0G V003 O00T 104.5(3)
O0G V003 O00R 108.2(3)
O00T V003 O00R 95.7(3)
O0G V003 O015 110.3(3)
O00T V003 O015 90.2(3)
O00R V003 O015 138.0(3)
O0G V003 O01A 101.3(3)
O00T V003 O01A 153.9(3)
O00R V003 O01A 80.1(3)
O015 V003 O01A 76.7(3)
O0G V003 V008 109.3(2)
O00T V003 V008 130.9(2)
O00R V003 V008 40.3(2)
O015 V003 V008 109.52(19)
O01A V003 V008 39.88(18)
O0G V003 V007 110.7(3)
O00T V003 V007 125.0(2)
O00R V003 V007 111.0(2)
O015 V003 V007 38.49(19)
O01A V003 V007 38.19(19)
V008 V003 V007 73.66(6)
O00S V004 O00T 103.6(3)
O00S V004 O011 110.9(3)
O00T V004 O011 94.8(3)
O00S V004 O00V 108.1(3)
O00T V004 O00V 89.9(3)
O011 V004 O00V 138.3(3)
O00S V004 O018 102.5(3)
O00T V004 O018 153.5(3)
O011 V004 O018 79.9(3)
O00V V004 O018 77.9(3)
O00S V004 V00A 112.3(3)
O00T V004 V00A 129.5(2)
O011 V004 V00A 40.0(2)
O00V V004 V00A 110.2(2)
O018 V004 V00A 39.84(19)
O00S V004 V005 109.9(3)
O00T V004 V005 125.0(2)
O011 V004 V005 111.5(2)
O00V V004 V005 39.0(2)
O018 V004 V005 38.94(19)
V00A V004 V005 74.15(6)
O0J V005 O019 104.4(4)
O0J V005 O00O 105.3(3)
O019 V005 O00O 100.0(3)
O0J V005 O018 102.2(3)
O019 V005 O018 89.7(3)
O00O V005 O018 147.4(3)
O0J V005 O00V 106.5(3)
O019 V005 O00V 148.2(3)
O00O V005 O00V 78.7(3)
O018 V005 O00V 76.9(3)
O0J V005 V009 117.7(3)
O019 V005 V009 124.7(3)
O00O V005 V009 37.5(2)
O018 V005 V009 112.7(2)
O00V V005 V009 42.3(2)
O0J V005 V004 108.6(3)
O019 V005 V004 123.6(2)
O00O V005 V004 113.2(2)
O018 V005 V004 39.7(2)
O00V V005 V004 37.20(19)
V009 V005 V004 75.78(7)
O010 V006 O0N 104.9(4)
O010 V006 O013 110.3(4)
O0N V006 O013 94.7(3)
O010 V006 O01B 108.7(4)
O0N V006 O01B 90.7(3)
O013 V006 O01B 137.7(3)
O010 V006 O014 100.9(3)
O0N V006 O014 153.9(3)
O013 V006 O014 80.1(3)
O01B V006 O014 76.9(3)
O010 V006 V00A 111.0(3)
O0N V006 V00A 129.3(2)
O013 V006 V00A 39.8(2)
O01B V006 V00A 109.5(2)
O014 V006 V00A 40.32(19)
O010 V006 V00D 109.2(3)
O0N V006 V00D 125.8(2)
O013 V006 V00D 110.7(2)
O01B V006 V00D 39.0(2)
O014 V006 V00D 37.98(19)
V00A V006 V00D 73.56(6)
O00U V007 O00H 104.9(4)
O00U V007 O01E 104.0(3)
O00H V007 O01E 100.8(3)
O00U V007 O01A 102.6(4)
O00H V007 O01A 147.3(3)
O01E V007 O01A 89.3(3)
O00U V007 O015 106.2(3)
O00H V007 O015 79.3(3)
O01E V007 O015 148.6(3)
O01A V007 O015 76.2(3)
O00U V007 V009 116.9(3)
O00H V007 V009 38.0(2)
O01E V007 V009 126.4(3)
O01A V007 V009 112.2(2)
O015 V007 V009 42.2(2)
O00U V007 V003 108.9(3)
O00H V007 V003 113.2(2)
O01E V007 V003 123.2(2)
O01A V007 V003 39.41(18)
O015 V007 V003 36.78(19)
V009 V007 V003 75.25(6)
O0L V008 O01A 105.2(3)
O0L V008 O00Y 105.7(3)
O01A V008 O00Y 94.9(3)
O0L V008 O00F 106.7(3)
O01A V008 O00F 147.6(3)
O00Y V008 O00F 82.2(3)
O0L V008 O00R 106.0(3)
O01A V008 O00R 82.7(3)
O00Y V008 O00R 147.7(3)
O00F V008 O00R 83.0(3)
O0L V008 V003 110.8(2)
O01A V008 V003 43.74(19)
O00Y V008 V003 130.2(2)
O00F V008 V003 116.8(2)
O00R V008 V003 38.9(2)
O0L V008 V002 112.8(2)
O01A V008 V002 129.1(2)
O00Y V008 V002 43.6(2)
O00F V008 V002 38.7(2)
O00R V008 V002 116.1(2)
V003 V008 V002 135.08(9)
O0L V008 Yb01 108.8(3)
O01A V008 Yb01 120.0(2)
O00Y V008 Yb01 120.4(2)
O00F V008 Yb01 41.99(19)
O00R V008 Yb01 41.2(2)
V003 V008 Yb01 78.06(5)
V002 V008 Yb01 78.32(6)
O0I V009 O00O 106.2(4)
O0I V009 O00H 105.9(3)
O00O V009 O00H 95.7(3)
O0I V009 O015 104.8(3)
O00O V009 O015 148.6(3)
O00H V009 O015 80.5(3)
O0I V009 O00V 104.9(3)
O00O V009 O00V 79.6(3)
O00H V009 O00V 148.9(3)
O015 V009 O00V 87.8(3)
O0I V009 V007 117.1(3)
O00O V009 V007 121.8(2)
O00H V009 V007 37.7(2)
O015 V009 V007 43.74(19)
O00V V009 V007 120.8(2)
O0I V009 V005 117.5(3)
O00O V009 V005 37.3(2)
O00H V009 V005 121.4(2)
O015 V009 V005 120.2(2)
O00V V009 V005 43.3(2)
V007 V009 V005 125.39(8)
V002 O00F V008 101.4(3)
V002 O00F Yb01 143.2(4)
V008 O00F Yb01 105.4(3)
V007 O00H V009 104.3(3)
V00C O00K V00B 105.4(4)
V006 O0N V002 129.6(4)
V005 O00O V009 105.2(3)
V002 O00Q V00C 142.6(4)
V002 O00Q V00B 104.1(3)
V00C O00Q V00B 94.8(3)
V003 O00R V008 100.8(3)
V003 O00R Yb01 144.2(4)
V008 O00R Yb01 106.1(3)
V004 O00T V003 129.4(4)
V004 O00V V009 143.0(4)
V004 O00V V005 103.8(3)
V009 O00V V005 94.4(3)
V008 O00Y V00B 138.3(3)
V008 O00Y V002 96.2(3)
V00B O00Y V002 102.5(3)
V008 O01A V007 139.8(4)
V008 O01A V003 96.4(3)
V007 O01A V003 102.4(3)
V006 O01B V00C 144.0(4)
V006 O01B V00D 104.5(3)
V00C O01B V00D 94.1(3)
V00B O01E V007 143.4(4)
V004 O011 V00A 101.1(3)
V004 O011 Yb01 144.2(4)
V00A O011 Yb01 104.7(3)
V00C O012 V00D 104.3(3)
V006 O013 V00A 101.6(3)
V006 O013 Yb01 143.2(4)
V00A O013 Yb01 105.1(3)
V00A O014 V00D 139.1(4)
V00A O014 V006 95.8(3)
V00D O014 V006 102.1(3)
V009 O015 V003 142.7(4)
V009 O015 V007 94.1(3)
V003 O015 V007 104.7(3)
V00A O018 V005 139.4(4)
V00A O018 V004 96.9(3)
V005 O018 V004 101.4(3)
V00D O019 V005 143.1(4)
C01S N00W C01P 107.9(8)
C01S N00W Yb01 122.0(6)
C01P N00W Yb01 123.2(7)
C01N N00Z C01J 107.7(8)
C01N N00Z Yb01 123.5(6)
C01J N00Z Yb01 123.2(7)
C01S N01C C01T 123.4(8)
C01T N01D C037 106.8(8)
C01T N01D Yb01 123.7(6)
C037 N01D Yb01 125.8(6)
C01J N01F C02I 122.6(9)
C02I N01G C02E 106.7(9)
C02I N01G Yb01 124.5(7)
C02E N01G Yb01 125.4(7)
C02E N01I C01P 122.5(10)
C01N N01K C037 121.5(9)
N01F C01J N00Z 127.1(10)
N01F C01J C02F 121.3(8)
N00Z C01J C02F 111.4(9)
N01K C01N N00Z 129.5(9)
N01K C01N C01R 121.6(9)
N00Z C01N C01R 108.6(8)
N01I C01P N00W 127.7(10)
N01I C01P C02B 122.4(9)
N00W C01P C02B 109.6(9)
C02F C01R C02H 120.0
C02F C01R C01N 106.7(6)
C02H C01R C01N 133.2(6)
C01R C02F C023 120.0
C01R C02F C01J 105.1(6)
C023 C02F C01J 134.6(6)
C020 C023 C02F 120.0
C020 C023 H023 120.0
C02F C023 H023 120.0
C021 C020 C023 120.0
C021 C020 H020 120.0
C023 C020 H020 120.0
C02H C021 C020 120.0
C02H C021 H021 120.0
C020 C021 H021 120.0
C021 C02H C01R 120.0
C021 C02H H02H 120.0
C01R C02H H02H 120.0
N01C C01S N00W 127.5(9)
N01C C01S C026 122.3(8)
N00W C01S C026 109.9(8)
N01C C01T N01D 126.5(9)
N01C C01T C01Z 124.1(8)
N01D C01T C01Z 109.3(8)
C01Q C01Z C01W 120.0
C01Q C01Z C01T 107.4(5)
C01W C01Z C01T 132.5(5)
C01Z C01Q C01V 120.0
C01Z C01Q C037 105.4(5)
C01V C01Q C037 134.6(5)
C02N C01V C01Q 120.0
C02N C01V H01V 120.0
C01Q C01V H01V 120.0
C02C C02N C01V 120.0
C02C C02N H02N 120.0
C01V C02N H02N 120.0
C02N C02C C01W 120.0
C02N C02C H02C 120.0
C01W C02C H02C 120.0
C02C C01W C01Z 120.0
C02C C01W H01W 120.0
C01Z C01W H01W 120.0
C026 C02B C02Q 120.0
C026 C02B C01P 106.7(7)
C02Q C02B C01P 133.3(7)
C01O C026 C02B 120.0
C01O C026 C01S 134.2(6)
C02B C026 C01S 105.8(6)
C026 C01O C02M 120.0
C026 C01O H01O 120.0
C02M C01O H01O 120.0
C02P C02M C01O 120.0
C02P C02M H02M 120.0
C01O C02M H02M 120.0
C02M C02P C02Q 120.0
C02M C02P H02P 120.0
C02Q C02P H02P 120.0
C02P C02Q C02B 120.0
C02P C02Q H02Q 120.0
C02B C02Q H02Q 120.0
N01I C02E N01G 128.3(10)
N01I C02E C034 120.9(9)
N01G C02E C034 110.8(9)
N01F C02I N01G 127.1(9)
N01F C02I C02L 123.1(9)
N01G C02I C02L 109.8(9)
C034 C02L C02V 120.0
C034 C02L C02I 106.5(7)
C02V C02L C02I 133.4(7)
C02L C034 C03M 120.0
C02L C034 C02E 106.1(7)
C03M C034 C02E 133.8(7)
C03X C03M C034 120.0
C03X C03M H03M 120.0
C034 C03M H03M 120.0
C041 C03X C03M 120.0
C041 C03X H03X 120.0
C03M C03X H03X 120.0
C02V C041 C03X 120.0
C02V C041 H041 120.0
C03X C041 H041 120.0
C041 C02V C02L 120.0
C041 C02V H02V 120.0
C02L C02V H02V 120.0
N01K C037 N01D 128.3(9)
N01K C037 C01Q 120.6(8)
N01D C037 C01Q 111.0(7)
C02K N01H C022 112.8(10)
C02K N01H C02D 107.5(9)
C022 N01H C02D 111.5(11)
C02K N01H C02A 108.9(10)
C022 N01H C02A 106.3(9)
C02D N01H C02A 109.8(9)
C02W C01X C02A 110.6(9)
C02W C01X H01E 109.5
C02A C01X H01E 109.5
C02W C01X H01F 109.5
C02A C01X H01F 109.5
H01E C01X H01F 108.1
C01X C02A N01H 114.8(9)
C01X C02A H02S 108.6
N01H C02A H02S 108.6
C01X C02A H02T 108.6
N01H C02A H02T 108.6
H02S C02A H02T 107.5
C03C C02D N01H 115.4(11)
C03C C02D H02U 108.4
N01H C02D H02U 108.4
C03C C02D H02W 108.4
N01H C02D H02W 108.4
H02U C02D H02W 107.5
N01H C02K C03G 113.0(12)
N01H C02K H02X 109.0
C03G C02K H02X 109.0
N01H C02K H02Y 109.0
C03G C02K H02Y 109.0
H02X C02K H02Y 107.8
C01X C02W C02X 112.4(9)
C01X C02W H02Z 109.1
C02X C02W H02Z 109.1
C01X C02W H 109.1
C02X C02W H 109.1
H02Z C02W H 107.9
C02W C02X H02 109.5
C02W C02X HA 109.5
H02 C02X HA 109.5
C02W C02X HB 109.5
H02 C02X HB 109.5
HA C02X HB 109.5
C03H C03C C02D 109.5(11)
C03H C03C H03L 109.8
C02D C03C H03L 109.8
C03H C03C H03N 109.8
C02D C03C H03N 109.8
H03L C03C H03N 108.2
C04A C03G C02K 118.3(15)
C04A C03G H03O 107.7
C02K C03G H03O 107.7
C04A C03G H03P 107.7
C02K C03G H03P 107.7
H03O C03G H03P 107.1
C03C C03H C03P 111.9(13)
C03C C03H H03Q 109.2
C03P C03H H03Q 109.2
C03C C03H H03R 109.2
C03P C03H H03R 109.2
H03Q C03H H03R 107.9
C027 C03N C03Q 111.1(18)
C027 C03N H03S 109.4
C03Q C03N H03S 109.4
C027 C03N H03T 109.4
C03Q C03N H03T 109.4
H03S C03N H03T 108.0
C03H C03P H03U 109.5
C03H C03P H03V 109.5
H03U C03P H03V 109.5
C03H C03P H03W 109.5
H03U C03P H03W 109.5
H03V C03P H03W 109.5
C03N C03Q H03Y 109.5
C03N C03Q HC 109.5
H03Y C03Q HC 109.5
C03N C03Q HD 109.5
H03Y C03Q HD 109.5
HC C03Q HD 109.5
C03G C04A C04D 114.2(17)
C03G C04A H04D 108.7
C04D C04A H04D 108.7
C03G C04A H04E 108.7
C04D C04A H04E 108.7
H04D C04A H04E 107.6
C04A C04D H04F 109.5
C04A C04D H04G 109.5
H04F C04D H04G 109.5
C04A C04D H04H 109.5
H04F C04D H04H 109.5
H04G C04D H04H 109.5
C027 C022 N01H 114.9(10)
C027 C022 H0AA 108.5
N01H C022 H0AA 108.5
C027 C022 HE 108.5
N01H C022 HE 108.5
H0AA C022 HE 107.5
C03N C027 C022 116.9(15)
C03N C027 H1AA 108.1
C022 C027 H1AA 108.1
C03N C027 HF 108.1
C022 C027 HF 108.1
H1AA C027 HF 107.3
C01U N01M C032 109.8(12)
C01U N01M C024 113.6(11)
C032 N01M C024 107.2(9)
C01U N01M C028 105.0(8)
C032 N01M C028 111.7(12)
C024 N01M C028 109.6(11)
C03I C0 H0A 109.5
C03I C0 H0B 109.5
H0A C0 H0B 109.5
C03I C0 H0C 109.5
H0A C0 H0C 109.5
H0B C0 H0C 109.5
C19 C1 H1A 109.5
C19 C1 H1B 109.5
H1A C1 H1B 109.5
C19 C1 H1C 109.5
H1A C1 H1C 109.5
H1B C1 H1C 109.5
C025 C01L C01U 110.9(9)
C025 C01L H01A 109.5
C01U C01L H01A 109.5
C025 C01L H01B 109.5
C01U C01L H01B 109.5
H01A C01L H01B 108.1
N01M C01U C01L 115.2(9)
N01M C01U H01C 108.5
C01L C01U H01C 108.5
N01M C01U H01D 108.5
C01L C01U H01D 108.5
H01C C01U H01D 107.5
C03I C2 H2A 109.5
C03I C2 H2B 109.5
H2A C2 H2B 109.5
C03I C2 H2C 109.5
H2A C2 H2C 109.5
H2B C2 H2C 109.5
C024 C02Y C02Z 111.3(11)
C024 C02Y H02A 109.4
C02Z C02Y H02A 109.4
C024 C02Y H02B 109.4
C02Z C02Y H02B 109.4
H02A C02Y H02B 108.0
C02Y C02Z C038 112.7(12)
C02Y C02Z H02D 109.1
C038 C02Z H02D 109.1
C02Y C02Z H02E 109.1
C038 C02Z H02E 109.1
H02D C02Z H02E 107.8
C0 C03I C033 115.1(16)
C2 C03I C033 92(4)
C0 C03I H03C 108.5
C033 C03I H03C 108.5
C0 C03I H03D 108.5
C033 C03I H03D 108.5
H03C C03I H03D 107.5
C2 C03I H03A 113.2
C033 C03I H03A 113.2
C2 C03I H03B 113.2
C033 C03I H03B 113.2
H03A C03I H03B 110.6
C025 C04I H04A 109.5
C025 C04I H04B 109.5
H04A C04I H04B 109.5
C025 C04I H04C 109.5
H04A C04I H04C 109.5
H04B C04I H04C 109.5
C025 C7 H7A 109.5
C025 C7 H7B 109.5
H7A C7 H7B 109.5
C025 C7 H7C 109.5
H7A C7 H7C 109.5
H7B C7 H7C 109.5
C21 C13 C032 109(2)
C032 C13 C19 112.8(17)
C032 C13 H13A 109.0
C19 C13 H13A 109.0
C032 C13 H13B 109.0
C19 C13 H13B 109.0
H13A C13 H13B 107.8
C21 C13 H13C 109.8
C032 C13 H13C 109.8
C21 C13 H13D 109.8
C032 C13 H13D 109.8
H13C C13 H13D 108.2
C13 C19 C1 136(2)
C13 C19 H19A 103.3
C1 C19 H19A 103.3
C13 C19 H19B 103.3
C1 C19 H19B 103.3
H19A C19 H19B 105.2
C27 C21 C13 138(5)
C27 C21 H21A 102.5
C13 C21 H21A 102.5
C27 C21 H21B 102.5
C13 C21 H21B 102.5
H21A C21 H21B 104.9
N01M C024 C02Y 114.6(9)
N01M C024 H02F 108.6
C02Y C024 H02F 108.6
N01M C024 H02G 108.6
C02Y C024 H02G 108.6
H02F C024 H02G 107.6
C01L C025 C7 114.2(16)
C01L C025 C04I 112.2(17)
C01L C025 H02I 109.2
C04I C025 H02I 109.2
C01L C025 H02J 109.2
C04I C025 H02J 109.2
H02I C025 H02J 107.9
C01L C025 H02K 108.7
C7 C025 H02K 108.7
C01L C025 H02L 108.7
C7 C025 H02L 108.7
H02K C025 H02L 107.6
C21 C27 H27A 109.5
C21 C27 H27B 109.5
H27A C27 H27B 109.5
C21 C27 H27C 109.5
H27A C27 H27C 109.5
H27B C27 H27C 109.5
C033 C028 N01M 114.1(10)
C033 C028 H02O 108.7
N01M C028 H02O 108.7
C033 C028 H02R 108.7
N01M C028 H02R 108.7
H02O C028 H02R 107.6
N01M C032 C13 119.5(12)
N01M C032 H03E 107.4
C13 C032 H03E 107.4
N01M C032 H03F 107.4
C13 C032 H03F 107.4
H03E C032 H03F 107.0
C028 C033 C03I 104.5(12)
C028 C033 H03G 110.9
C03I C033 H03G 110.9
C028 C033 H03H 110.9
C03I C033 H03H 110.9
H03G C033 H03H 108.9
C02Z C038 H03I 109.5
C02Z C038 H03J 109.5
H03I C038 H03J 109.5
C02Z C038 H03K 109.5
H03I C038 H03K 109.5
H03J C038 H03K 109.5
C02T N01Y C03K 106.1(8)
C02T N01Y C02O 111.5(9)
C03K N01Y C02O 108.6(10)
C02T N01Y C02S 111.9(9)
C03K N01Y C02S 112.7(9)
C02O N01Y C02S 106.1(8)
C02U C02G C029 111.2(10)
C02U C02G H2AA 109.4
C029 C02G H2AA 109.4
C02U C02G HG 109.4
C029 C02G HG 109.4
H2AA C02G HG 108.0
N01Y C02O C039 117.1(10)
N01Y C02O H3AA 108.0
C039 C02O H3AA 108.0
N01Y C02O HH 108.0
C039 C02O HH 108.0
H3AA C02O HH 107.3
C03L C02R C03B 112.4(11)
C03L C02R H4AA 109.1
C03B C02R H4AA 109.1
C03L C02R HI 109.1
C03B C02R HI 109.1
H4AA C02R HI 107.9
C029 C02S N01Y 113.9(9)
C029 C02S H5AA 108.8
N01Y C02S H5AA 108.8
C029 C02S HJ 108.8
N01Y C02S HJ 108.8
H5AA C02S HJ 107.7
N01Y C02T C03B 115.9(10)
N01Y C02T H6AA 108.3
C03B C02T H6AA 108.3
N01Y C02T HK 108.3
C03B C02T HK 108.3
H6AA C02T HK 107.4
C02G C02U H7AA 109.5
C02G C02U HL 109.5
H7AA C02U HL 109.5
C02G C02U HM 109.5
H7AA C02U HM 109.5
HL C02U HM 109.5
C02T C03B C02R 107.5(9)
C02T C03B H03Z 110.2
C02R C03B H03Z 110.2
C02T C03B HN 110.2
C02R C03B HN 110.2
H03Z C03B HN 108.5
C6 C03J C039 105.6(15)
C6 C03J H03 110.6
C039 C03J H03 110.6
C6 C03J HO 110.6
C039 C03J HO 110.6
H03 C03J HO 108.7
N01Y C03K C03Y 115.8(10)
N01Y C03K H8AA 108.3
C03Y C03K H8AA 108.3
N01Y C03K HP 108.3
C03Y C03K HP 108.3
H8AA C03K HP 107.4
C02R C03L H9AA 109.5
C02R C03L HQ 109.5
H9AA C03L HQ 109.5
C02R C03L HR 109.5
H9AA C03L HR 109.5
HQ C03L HR 109.5
C044 C03S H0BA 109.5
C044 C03S HS 109.5
H0BA C03S HS 109.5
C044 C03S HT 109.5
H0BA C03S HT 109.5
HS C03S HT 109.5
C044 C03Y C03K 109.9(10)
C044 C03Y H1BA 109.7
C03K C03Y H1BA 109.7
C044 C03Y HU 109.7
C03K C03Y HU 109.7
H1BA C03Y HU 108.2
C03J C6 H6A 109.5
C03J C6 H6B 109.5
H6A C6 H6B 109.5
C03J C6 H6C 109.5
H6A C6 H6C 109.5
H6B C6 H6C 109.5
C02S C029 C02G 109.2(9)
C02S C029 H2BA 109.8
C02G C029 H2BA 109.8
C02S C029 HV 109.8
C02G C029 HV 109.8
H2BA C029 HV 108.3
C02O C039 C03J 106.2(12)
C02O C039 H3BA 110.5
C03J C039 H3BA 110.5
C02O C039 HW 110.5
C03J C039 HW 110.5
H3BA C039 HW 108.7
C03S C044 C03Y 115.0(12)
C03S C044 H04I 108.5
C03Y C044 H04I 108.5
C03S C044 H04J 108.5
C03Y C044 H04J 108.5
H04I C044 H04J 107.5
C031 N02J C03U 111.1(12)
C031 N02J C03F 112.3(12)
C03U N02J C03F 105.3(11)
C031 N02J C03E 106.5(10)
C03U N02J C03E 109.8(12)
C03F N02J C03E 111.9(11)
C03R C03D C031 109.2(11)
C03R C03D H4BA 109.8
C031 C03D H4BA 109.8
C03R C03D HX 109.8
C031 C03D HX 109.8
H4BA C03D HX 108.3
C042 C03E N02J 115.0(11)
C042 C03E H5BA 108.5
N02J C03E H5BA 108.5
C042 C03E HY 108.5
N02J C03E HY 108.5
H5BA C03E HY 107.5
N02J C03F C03O 114.9(11)
N02J C03F H6BA 108.5
C03O C03F H6BA 108.5
N02J C03F HZ 108.5
C03O C03F HZ 108.5
H6BA C03F HZ 107.5
C03F C03O C046 110.6(14)
C03F C03O H7BA 109.5
C046 C03O H7BA 109.5
C03F C03O H4CA 109.5
C046 C03O H4CA 109.5
H7BA C03O H4CA 108.1
C03D C03R C043 111.8(13)
C03D C03R H8BA 109.3
C043 C03R H8BA 109.3
C03D C03R H5CA 109.3
C043 C03R H5CA 109.3
H8BA C03R H5CA 107.9
N02J C03U C03V 113.3(14)
N02J C03U H9BA 108.9
C03V C03U H9BA 108.9
N02J C03U H6CA 108.9
C03V C03U H6CA 108.9
H9BA C03U H6CA 107.7
C03U C03V C04E 111.3(18)
C03U C03V H0CA 109.4
C04E C03V H0CA 109.4
C03U C03V H7CA 109.4
C04E C03V H7CA 109.4
H0CA C03V H7CA 108.0
C03V C04E C04Q 109.4(16)
C03V C04E H04K 109.8
C04Q C04E H04K 109.8
C03V C04E H04L 109.8
C04Q C04E H04L 109.8
H04K C04E H04L 108.2
C046 C04G H04M 109.5
C046 C04G H04N 109.5
H04M C04G H04N 109.5
C046 C04G H04O 109.5
H04M C04G H04O 109.5
H04N C04G H04O 109.5
C04E C04Q H04P 109.5
C04E C04Q H04Q 109.5
H04P C04Q H04Q 109.5
C04E C04Q H04R 109.5
H04P C04Q H04R 109.5
H04Q C04Q H04R 109.5
N02J C031 C03D 115.7(11)
N02J C031 H1CA 108.4
C03D C031 H1CA 108.4
N02J C031 H8CA 108.4
C03D C031 H8CA 108.4
H1CA C031 H8CA 107.4
C042 C040 C045 110.5(12)
C042 C040 H04S 109.6
C045 C040 H04S 109.6
C042 C040 H04T 109.6
C045 C040 H04T 109.6
H04S C040 H04T 108.1
C040 C042 C03E 107.6(11)
C040 C042 H04U 110.2
C03E C042 H04U 110.2
C040 C042 H04V 110.2
C03E C042 H04V 110.2
H04U C042 H04V 108.5
C03R C043 H04W 109.5
C03R C043 H04X 109.5
H04W C043 H04X 109.5
C03R C043 H04Y 109.5
H04W C043 H04Y 109.5
H04X C043 H04Y 109.5
C040 C045 H04Z 109.5
C040 C045 H9CA 109.5
H04Z C045 H9CA 109.5
C040 C045 H0DA 109.5
H04Z C045 H0DA 109.5
H9CA C045 H0DA 109.5
C03O C046 C04G 111.8(17)
C03O C046 H04 109.3
C04G C046 H04 109.3
C03O C046 H1DA 109.3
C04G C046 H1DA 109.3
H04 C046 H1DA 107.9
C036 C035 H2CA 109.5
C036 C035 H2DA 109.5
H2CA C035 H2DA 109.5
C036 C035 H3DA 109.5
H2CA C035 H3DA 109.5
H2DA C035 H3DA 109.5
N03A C036 C035 175(2)
C047 C04M H3CA 109.5
C047 C04M H4DA 109.5
H3CA C04M H4DA 109.5
C047 C04M H5DA 109.5
H3CA C04M H5DA 109.5
H4DA C04M H5DA 109.5
N04C C047 C04M 164(3)

loop_
_geom_bond_atom_site_label_1
_geom_bond_atom_site_label_2
_geom_bond_distance
Yb01 O00R 2.306(7)
Yb01 O013 2.328(7)
Yb01 O00F 2.334(6)
Yb01 O011 2.340(6)
Yb01 N00W 2.352(8)
Yb01 N00Z 2.358(7)
Yb01 N01D 2.353(8)
Yb01 N01G 2.355(8)
Yb01 V00A 3.3563(19)
Yb01 V008 3.3643(18)
V00A O0P 1.586(7)
V00A O018 1.856(6)
V00A O014 1.877(7)
V00A O011 1.885(7)
V00A O013 1.886(6)
V00A V004 2.876(2)
V00A V006 2.885(2)
V00B O00X 1.592(7)
V00B O01E 1.784(6)
V00B O00K 1.815(8)
V00B O00Y 1.923(7)
V00B O00Q 1.982(7)
V00B V00C 2.888(3)
V00B V002 3.055(3)
V00C O016 1.603(7)
V00C O00K 1.814(8)
V00C O012 1.810(7)
V00C O01B 1.936(8)
V00C O00Q 1.940(7)
V00C V00D 2.871(3)
V00D O017 1.576(8)
V00D O019 1.774(7)
V00D O012 1.826(7)
V00D O014 1.925(7)
V00D O01B 1.987(7)
V00D V006 3.060(3)
V002 O0M 1.588(7)
V002 O0N 1.789(7)
V002 O00F 1.836(6)
V002 O00Q 1.891(7)
V002 O00Y 1.994(7)
V002 V008 2.877(2)
V003 O0G 1.590(7)
V003 O00T 1.790(7)
V003 O00R 1.839(6)
V003 O015 1.905(7)
V003 O01A 2.000(6)
V003 V008 2.876(2)
V003 V007 3.078(2)
V004 O00S 1.591(6)
V004 O00T 1.785(7)
V004 O011 1.838(6)
V004 O00V 1.898(7)
V004 O018 1.986(7)
V004 V005 3.049(3)
V005 O0J 1.589(7)
V005 O019 1.811(7)
V005 O00O 1.803(7)
V005 O018 1.955(7)
V005 O00V 1.975(7)
V005 V009 2.870(3)
V006 O010 1.589(7)
V006 O0N 1.796(7)
V006 O013 1.836(6)
V006 O01B 1.882(7)
V006 O014 2.010(7)
V007 O00U 1.577(8)
V007 O00H 1.802(7)
V007 O01E 1.804(6)
V007 O01A 1.948(7)
V007 O015 1.981(6)
V007 V009 2.858(3)
V008 O0L 1.589(7)
V008 O01A 1.855(6)
V008 O00Y 1.869(6)
V008 O00F 1.882(7)
V008 O00R 1.892(6)
V009 O0I 1.585(7)
V009 O00O 1.810(7)
V009 O00H 1.817(6)
V009 O015 1.923(7)
V009 O00V 1.938(7)
N00W C01S 1.362(10)
N00W C01P 1.362(11)
N00Z C01N 1.357(11)
N00Z C01J 1.349(10)
N01C C01S 1.318(11)
N01C C01T 1.339(10)
N01D C01T 1.392(10)
N01D C037 1.363(11)
N01F C01J 1.336(11)
N01F C02I 1.341(11)
N01G C02I 1.383(11)
N01G C02E 1.363(11)
N01I C02E 1.340(11)
N01I C01P 1.342(11)
N01K C01N 1.335(11)
N01K C037 1.352(10)
C01J C02F 1.426(12)
C01N C01R 1.459(10)
C01P C02B 1.449(12)
C01R C02F 1.3900
C01R C02H 1.3900
C02F C023 1.3900
C023 C020 1.3900
C023 H023 0.9500
C020 C021 1.3900
C020 H020 0.9500
C021 C02H 1.3900
C021 H021 0.9500
C02H H02H 0.9500
C01S C026 1.454(11)
C01T C01Z 1.448(11)
C01Z C01Q 1.3900
C01Z C01W 1.3900
C01Q C01V 1.3900
C01Q C037 1.459(11)
C01V C02N 1.3900
C01V H01V 0.9500
C02N C02C 1.3900
C02N H02N 0.9500
C02C C01W 1.3900
C02C H02C 0.9500
C01W H01W 0.9500
C02B C026 1.3900
C02B C02Q 1.3900
C026 C01O 1.3900
C01O C02M 1.3900
C01O H01O 0.9500
C02M C02P 1.3900
C02M H02M 0.9500
C02P C02Q 1.3900
C02P H02P 0.9500
C02Q H02Q 0.9500
C02E C034 1.445(12)
C02I C02L 1.449(12)
C02L C034 1.3900
C02L C02V 1.3900
C034 C03M 1.3900
C03M C03X 1.3900
C03M H03M 0.9500
C03X C041 1.3900
C03X H03X 0.9500
C041 C02V 1.3900
C041 H041 0.9500
C02V H02V 0.9500
N01H C02K 1.494(16)
N01H C022 1.537(14)
N01H C02D 1.536(17)
N01H C02A 1.543(14)
C01X C02W 1.504(14)
C01X C02A 1.525(12)
C01X H01E 0.9900
C01X H01F 0.9900
C02A H02S 0.9900
C02A H02T 0.9900
C02D C03C 1.524(14)
C02D H02U 0.9900
C02D H02W 0.9900
C02K C03G 1.533(15)
C02K H02X 0.9900
C02K H02Y 0.9900
C02W C02X 1.535(12)
C02W H02Z 0.9900
C02W H 0.9900
C02X H02 0.9800
C02X HA 0.9800
C02X HB 0.9800
C03C C03H 1.52(2)
C03C H03L 0.9900
C03C H03N 0.9900
C03G C04A 1.39(2)
C03G H03O 0.9900
C03G H03P 0.9900
C03H C03P 1.548(14)
C03H H03Q 0.9900
C03H H03R 0.9900
C03N C027 1.47(2)
C03N C03Q 1.556(15)
C03N H03S 0.9900
C03N H03T 0.9900
C03P H03U 0.9800
C03P H03V 0.9800
C03P H03W 0.9800
C03Q H03Y 0.9800
C03Q HC 0.9800
C03Q HD 0.9800
C04A C04D 1.537(16)
C04A H04D 0.9900
C04A H04E 0.9900
C04D H04F 0.9800
C04D H04G 0.9800
C04D H04H 0.9800
C022 C027 1.531(13)
C022 H0AA 0.9900
C022 HE 0.9900
C027 H1AA 0.9900
C027 HF 0.9900
N01M C01U 1.511(16)
N01M C032 1.523(19)
N01M C024 1.495(15)
N01M C028 1.554(16)
C0 C03I 1.513(13)
C0 H0A 0.9800
C0 H0B 0.9800
C0 H0C 0.9800
C1 C19 1.641(18)
C1 H1A 0.9800
C1 H1B 0.9800
C1 H1C 0.9800
C01L C025 1.524(14)
C01L C01U 1.521(13)
C01L H01A 0.9900
C01L H01B 0.9900
C01U H01C 0.9900
C01U H01D 0.9900
C2 C03I 1.54(2)
C2 H2A 0.9800
C2 H2B 0.9800
C2 H2C 0.9800
C02Y C024 1.487(14)
C02Y C02Z 1.506(13)
C02Y H02A 0.9900
C02Y H02B 0.9900
C02Z C038 1.525(15)
C02Z H02D 0.9900
C02Z H02E 0.9900
C03I C033 1.553(15)
C03I H03C 0.9900
C03I H03D 0.9900
C03I H03A 0.9900
C03I H03B 0.9900
C04I C025 1.512(18)
C04I H04A 0.9800
C04I H04B 0.9800
C04I H04C 0.9800
C7 C025 1.511(18)
C7 H7A 0.9800
C7 H7B 0.9800
C7 H7C 0.9800
C13 C21 1.571(19)
C13 C032 1.554(15)
C13 C19 1.607(17)
C13 H13A 0.9900
C13 H13B 0.9900
C13 H13C 0.9900
C13 H13D 0.9900
C19 H19A 0.9900
C19 H19B 0.9900
C21 C27 1.58(2)
C21 H21A 0.9900
C21 H21B 0.9900
C024 H02F 0.9900
C024 H02G 0.9900
C025 H02I 0.9900
C025 H02J 0.9900
C025 H02K 0.9900
C025 H02L 0.9900
C27 H27A 0.9800
C27 H27B 0.9800
C27 H27C 0.9800
C028 C033 1.540(14)
C028 H02O 0.9900
C028 H02R 0.9900
C032 H03E 0.9900
C032 H03F 0.9900
C033 H03G 0.9900
C033 H03H 0.9900
C038 H03I 0.9800
C038 H03J 0.9800
C038 H03K 0.9800
N01Y C02T 1.524(14)
N01Y C03K 1.496(14)
N01Y C02O 1.511(15)
N01Y C02S 1.521(14)
C02G C02U 1.524(11)
C02G C029 1.519(12)
C02G H2AA 0.9900
C02G HG 0.9900
C02O C039 1.536(11)
C02O H3AA 0.9900
C02O HH 0.9900
C02R C03L 1.517(11)
C02R C03B 1.524(13)
C02R H4AA 0.9900
C02R HI 0.9900
C02S C029 1.523(11)
C02S H5AA 0.9900
C02S HJ 0.9900
C02T C03B 1.537(11)
C02T H6AA 0.9900
C02T HK 0.9900
C02U H7AA 0.9800
C02U HL 0.9800
C02U HM 0.9800
C03B H03Z 0.9900
C03B HN 0.9900
C03J C6 1.509(13)
C03J C039 1.543(15)
C03J H03 0.9900
C03J HO 0.9900
C03K C03Y 1.523(11)
C03K H8AA 0.9900
C03K HP 0.9900
C03L H9AA 0.9800
C03L HQ 0.9800
C03L HR 0.9800
C03S C044 1.512(11)
C03S H0BA 0.9800
C03S HS 0.9800
C03S HT 0.9800
C03Y C044 1.524(14)
C03Y H1BA 0.9900
C03Y HU 0.9900
C6 H6A 0.9800
C6 H6B 0.9800
C6 H6C 0.9800
C029 H2BA 0.9900
C029 HV 0.9900
C039 H3BA 0.9900
C039 HW 0.9900
C044 H04I 0.9900
C044 H04J 0.9900
N02J C031 1.491(16)
N02J C03U 1.510(19)
N02J C03F 1.539(17)
N02J C03E 1.548(17)
C03D C03R 1.506(14)
C03D C031 1.513(14)
C03D H4BA 0.9900
C03D HX 0.9900
C03E C042 1.529(14)
C03E H5BA 0.9900
C03E HY 0.9900
C03F C03O 1.521(15)
C03F H6BA 0.9900
C03F HZ 0.9900
C03O C046 1.555(15)
C03O H7BA 0.9900
C03O H4CA 0.9900
C03R C043 1.515(14)
C03R H8BA 0.9900
C03R H5CA 0.9900
C03U C03V 1.542(16)
C03U H9BA 0.9900
C03U H6CA 0.9900
C03V C04E 1.529(16)
C03V H0CA 0.9900
C03V H7CA 0.9900
C04E C04Q 1.557(17)
C04E H04K 0.9900
C04E H04L 0.9900
C04G C046 1.542(17)
C04G H04M 0.9800
C04G H04N 0.9800
C04G H04O 0.9800
C04Q H04P 0.9800
C04Q H04Q 0.9800
C04Q H04R 0.9800
C031 H1CA 0.9900
C031 H8CA 0.9900
C040 C042 1.512(14)
C040 C045 1.548(15)
C040 H04S 0.9900
C040 H04T 0.9900
C042 H04U 0.9900
C042 H04V 0.9900
C043 H04W 0.9800
C043 H04X 0.9800
C043 H04Y 0.9800
C045 H04Z 0.9800
C045 H9CA 0.9800
C045 H0DA 0.9800
C046 H04 0.9900
C046 H1DA 0.9900
N03A C036 1.171(18)
C035 C036 1.39(2)
C035 H2CA 0.9800
C035 H2DA 0.9800
C035 H3DA 0.9800
N04C C047 1.21(3)
C04M C047 1.25(4)
C04M H3CA 0.9800
C04M H4DA 0.9800
C04M H5DA 0.9800
